data_7117729
loop_
_publ_author_name
'Eoin P. McCarney'
'Joseph P. Byrne'
'Brendan Twamley'
'Miguel Martinez-Calvo'
'Gavin Ryan'
'Matthias E. Mobius'
'Thorfinnur Gunnlaugsson'

_publ_section_title
;
 Self-assembly formation of a healable lanthanide luminescent
 supramolecular metallogel from 2,6-bis(1,2,3-triazol-4-yl)pyridine (btp)
 ligands
;
_journal_name_full Chem.Commun.
_journal_page_first 14123
_journal_paper_doi 10.1039/C5cc03139G
_journal_volume 51
_journal_year 2015
_chemical_formula_sum 'C94.5 H81.75 Eu F9 N23.25 O27 S3'
_chemical_formula_weight 2394.22
_space_group_crystal_system triclinic
_space_group_IT_number 2
_space_group_name_Hall '-P 1'
_space_group_name_H-M_alt 'P -1'
_symmetry_space_group_name_Hall '-P 1'
_symmetry_space_group_name_H-M 'P -1'
_atom_sites_solution_hydrogens geom
_audit_creation_method SHELXL-2014/7
_audit_update_record
;
2014-09-25 deposited with the CCDC.
2015-08-03 downloaded from the CCDC.
;
_cell_angle_alpha 88.9700(10)
_cell_angle_beta 80.5030(10)
_cell_angle_gamma 77.2110(10)
_cell_formula_units_Z 2
_cell_length_a 15.6080(9)
_cell_length_b 15.7058(9)
_cell_length_c 22.7440(13)
_cell_measurement_reflns_used 9962
_cell_measurement_temperature 100(2)
_cell_measurement_theta_max 25.487
_cell_measurement_theta_min 2.321
_cell_volume 5361.5(5)
_computing_cell_refinement 'Bruker SAINT, (Bruker 2012)'
_computing_data_collection 'Bruker APEX2, (Bruker 2012)'
_computing_data_reduction 'Bruker SAINT, (Bruker 2012)'
_computing_molecular_graphics 'Bruker SHELXTL v. 2008/4, (Bruker 2008)'
_computing_publication_material 'Bruker APEX2, (Bruker 2012)'
_computing_structure_refinement 'SHELXL-2014/7 (Sheldrick, 2014)'
_computing_structure_solution 'SHELXS-2013 (Sheldrick, 2013)'
_diffrn_ambient_temperature 100(2)
_diffrn_measured_fraction_theta_full 0.996
_diffrn_measured_fraction_theta_max 0.996
_diffrn_measurement_device_type 'Bruker APEX-II CCD'
_diffrn_measurement_method '\f and \w scans'
_diffrn_radiation_type MoK\a
_diffrn_radiation_wavelength 0.71073
_diffrn_reflns_av_R_equivalents 0.0519
_diffrn_reflns_av_unetI/netI 0.0393
_diffrn_reflns_Laue_measured_fraction_full 0.996
_diffrn_reflns_Laue_measured_fraction_max 0.996
_diffrn_reflns_limit_h_max 19
_diffrn_reflns_limit_h_min -19
_diffrn_reflns_limit_k_max 19
_diffrn_reflns_limit_k_min -19
_diffrn_reflns_limit_l_max 28
_diffrn_reflns_limit_l_min -28
_diffrn_reflns_number 118699
_diffrn_reflns_point_group_measured_fraction_full 0.996
_diffrn_reflns_point_group_measured_fraction_max 0.996
_diffrn_reflns_theta_full 25.242
_diffrn_reflns_theta_max 26.022
_diffrn_reflns_theta_min 1.330
_diffrn_source 'fine-focus sealed tube'
_exptl_absorpt_coefficient_mu 0.743
_exptl_absorpt_correction_T_max 0.7454
_exptl_absorpt_correction_T_min 0.6989
_exptl_absorpt_correction_type multi-scan
_exptl_absorpt_process_details 'SADABS-2012/1 (Bruker, 2012)'
_exptl_crystal_colour colorless
_exptl_crystal_density_diffrn 1.483
_exptl_crystal_description needle
_exptl_crystal_F_000 2439
_exptl_crystal_size_max 0.130
_exptl_crystal_size_mid 0.100
_exptl_crystal_size_min 0.100
_refine_diff_density_max 2.680
_refine_diff_density_min -1.141
_refine_diff_density_rms 0.125
_refine_ls_extinction_coef .
_refine_ls_extinction_method none
_refine_ls_goodness_of_fit_ref 1.063
_refine_ls_hydrogen_treatment constr
_refine_ls_matrix_type full
_refine_ls_number_parameters 1517
_refine_ls_number_reflns 21057
_refine_ls_number_restraints 90
_refine_ls_restrained_S_all 1.069
_refine_ls_R_factor_all 0.0817
_refine_ls_R_factor_gt 0.0626
_refine_ls_shift/su_max 0.001
_refine_ls_shift/su_mean 0.000
_refine_ls_structure_factor_coef Fsqd
_refine_ls_weighting_details 'w=1/[\s^2^(Fo^2^)+(0.0936P)^2^+20.9266P] where P=(Fo^2^+2Fc^2^)/3'
_refine_ls_weighting_scheme calc
_refine_ls_wR_factor_gt 0.1660
_refine_ls_wR_factor_ref 0.1816
_reflns_Friedel_coverage 0.000
_reflns_Friedel_fraction_full .
_reflns_Friedel_fraction_max .
_reflns_number_gt 17108
_reflns_number_total 21057
_reflns_threshold_expression 'I > 2\s(I)'
_cod_data_source_file c5cc03139g2.cif
_cod_data_source_block emc018
_cod_original_formula_sum 'C94.50 H81.75 Eu F9 N23.25 O27 S3'
_cod_database_code 7117729
_shelx_shelxl_version_number 2014/7
_shelx_space_group_comment
;
The symmetry employed for this shelxl refinement is uniquely defined
by the following loop, which should always be used as a source of
symmetry information in preference to the above space-group names.
They are only intended as comments.
;
_shelx_estimated_absorpt_t_min 0.910
_shelx_estimated_absorpt_t_max 0.929

loop_
_space_group_symop_operation_xyz
'x, y, z'
'-x, -y, -z'

loop_
_atom_site_label
_atom_site_type_symbol
_atom_site_fract_x
_atom_site_fract_y
_atom_site_fract_z
_atom_site_U_iso_or_equiv
_atom_site_adp_type
_atom_site_occupancy
_atom_site_site_symmetry_order
_atom_site_calc_flag
_atom_site_refinement_flags_posn
_atom_site_refinement_flags_adp
_atom_site_refinement_flags_occupancy
_atom_site_disorder_assembly
_atom_site_disorder_group
C1 C 0.1304(6) 0.2536(4) -0.0004(4) 0.062(2) Uani 1 1 d . . . . .
H1A H 0.1641 0.1956 -0.0152 0.093 Uiso 1 1 calc R U . . .
H1B H 0.1212 0.2922 -0.0342 0.093 Uiso 1 1 calc R U . . .
H1C H 0.0725 0.2489 0.0221 0.093 Uiso 1 1 calc R U . . .
C2 C 0.1949(4) 0.2438(4) 0.0865(3) 0.0406(14) Uani 1 1 d . . . . .
C3 C 0.2487(4) 0.2825(3) 0.1231(3) 0.0366(13) Uani 1 1 d . . . . .
C4 C 0.2793(4) 0.3575(3) 0.1064(3) 0.0350(12) Uani 1 1 d . . . . .
H4 H 0.2628 0.3885 0.0723 0.042 Uiso 1 1 calc R U . . .
C5 C 0.3342(4) 0.3871(3) 0.1398(3) 0.0337(12) Uani 1 1 d . . . . .
H5 H 0.3562 0.4376 0.1280 0.040 Uiso 1 1 calc R U . . .
C6 C 0.3572(4) 0.3427(3) 0.1905(2) 0.0293(11) Uani 1 1 d . . . . .
C7 C 0.3252(4) 0.2686(4) 0.2072(3) 0.0396(13) Uani 1 1 d . . . . .
H7 H 0.3401 0.2385 0.2420 0.047 Uiso 1 1 calc R U . . .
C8 C 0.2720(4) 0.2387(4) 0.1734(3) 0.0425(14) Uani 1 1 d . . . . .
H8 H 0.2511 0.1874 0.1848 0.051 Uiso 1 1 calc R U . . .
C9 C 0.4200(4) 0.3716(3) 0.2254(2) 0.0321(11) Uani 1 1 d . . . . .
H9A H 0.4438 0.3232 0.2509 0.039 Uiso 1 1 calc R U . . .
H9B H 0.4709 0.3847 0.1973 0.039 Uiso 1 1 calc R U . . .
C10 C 0.3492(3) 0.4548(3) 0.3228(2) 0.0288(11) Uani 1 1 d . . . . .
H10 H 0.3512 0.4081 0.3501 0.035 Uiso 1 1 calc R U . . .
C11 C 0.3172(3) 0.5433(3) 0.3353(2) 0.0244(10) Uani 1 1 d . . . . .
C12 C 0.2811(3) 0.5948(3) 0.3900(2) 0.0260(10) Uani 1 1 d . . . . .
C13 C 0.2671(3) 0.5590(3) 0.4460(2) 0.0298(11) Uani 1 1 d . . . . .
H13 H 0.2812 0.4976 0.4508 0.036 Uiso 1 1 calc R U . . .
C14 C 0.2323(4) 0.6145(4) 0.4949(2) 0.0320(11) Uani 1 1 d . . . . .
C15 C 0.2190(4) 0.5766(4) 0.5561(3) 0.0385(13) Uani 1 1 d . . . . .
C16 C 0.1822(7) 0.6082(6) 0.6596(3) 0.074(2) Uani 1 1 d . . . . .
H16A H 0.1372 0.5727 0.6642 0.111 Uiso 1 1 calc R U . . .
H16B H 0.1619 0.6587 0.6871 0.111 Uiso 1 1 calc R U . . .
H16C H 0.2384 0.5729 0.6686 0.111 Uiso 1 1 calc R U . . .
C17 C 0.2125(4) 0.7041(4) 0.4867(2) 0.0328(11) Uani 1 1 d . . . . .
H17 H 0.1884 0.7431 0.5198 0.039 Uiso 1 1 calc R U . . .
C18 C 0.2288(3) 0.7356(3) 0.4293(2) 0.0287(11) Uani 1 1 d . . . . .
C19 C 0.2134(3) 0.8283(3) 0.4171(2) 0.0294(11) Uani 1 1 d . . . . .
C20 C 0.1780(4) 0.9007(4) 0.4525(3) 0.0437(14) Uani 1 1 d . . . . .
H20 H 0.1529 0.9034 0.4936 0.052 Uiso 1 1 calc R U . . .
C21 C 0.1696(6) 1.0620(4) 0.4323(4) 0.063(2) Uani 1 1 d . . . . .
H21A H 0.1160 1.0779 0.4634 0.075 Uiso 1 1 calc R U . . .
H21B H 0.1591 1.0979 0.3969 0.075 Uiso 1 1 calc R U . . .
C22 C 0.2501(6) 1.0790(4) 0.4555(4) 0.063(2) Uani 1 1 d . . . . .
C23 C 0.3240(8) 1.0926(5) 0.4181(5) 0.086(3) Uani 1 1 d . . . . .
H23 H 0.3254 1.0956 0.3762 0.104 Uiso 1 1 calc R U . . .
C24 C 0.3983(8) 1.1020(5) 0.4436(6) 0.096(4) Uani 1 1 d . . . . .
H24 H 0.4505 1.1112 0.4187 0.116 Uiso 1 1 calc R U . . .
C25 C 0.3951(9) 1.0979(5) 0.5049(6) 0.093(4) Uani 1 1 d . . . . .
C26 C 0.3233(10) 1.0834(8) 0.5399(6) 0.114(5) Uani 1 1 d . . . . .
H26 H 0.3219 1.0794 0.5818 0.137 Uiso 1 1 calc R U . . .
C27 C 0.2514(7) 1.0741(6) 0.5159(4) 0.091(3) Uani 1 1 d . . . . .
H27 H 0.2004 1.0640 0.5417 0.109 Uiso 1 1 calc R U . . .
C28 C 0.4749(9) 1.1118(6) 0.5308(6) 0.091(3) Uani 1 1 d . U . . .
C29 C 0.6116(9) 1.1403(6) 0.5189(7) 0.135(6) Uani 1 1 d . . . . .
H29A H 0.5941 1.1963 0.5409 0.202 Uiso 1 1 calc R U . . .
H29B H 0.6611 1.1421 0.4865 0.202 Uiso 1 1 calc R U . . .
H29C H 0.6305 1.0933 0.5461 0.202 Uiso 1 1 calc R U . . .
C30 C -0.0795(7) 0.4553(7) 0.6431(5) 0.097(4) Uani 1 1 d . . . . .
H30A H -0.0161 0.4332 0.6445 0.146 Uiso 1 1 calc R U . . .
H30B H -0.1078 0.4061 0.6400 0.146 Uiso 1 1 calc R U . . .
H30C H -0.1080 0.4894 0.6795 0.146 Uiso 1 1 calc R U . . .
C31 C -0.0467(6) 0.5744(5) 0.5902(4) 0.067(2) Uani 1 1 d . . . . .
C32 C -0.0600(5) 0.6293(5) 0.5357(3) 0.0547(17) Uani 1 1 d . . . . .
C33 C -0.1071(5) 0.6114(6) 0.4922(3) 0.062(2) Uani 1 1 d . . . . .
H33 H -0.1324 0.5614 0.4955 0.074 Uiso 1 1 calc R U . . .
C34 C -0.1172(5) 0.6663(6) 0.4439(3) 0.0585(19) Uani 1 1 d . . . . .
H34 H -0.1514 0.6545 0.4153 0.070 Uiso 1 1 calc R U . . .
C35 C -0.0784(4) 0.7378(4) 0.4368(3) 0.0449(15) Uani 1 1 d . . . . .
C36 C -0.0297(4) 0.7543(4) 0.4806(3) 0.0422(14) Uani 1 1 d . . . . .
H36 H -0.0029 0.8032 0.4769 0.051 Uiso 1 1 calc R U . . .
C37 C -0.0205(5) 0.7009(5) 0.5282(3) 0.0498(16) Uani 1 1 d . . . . .
H37 H 0.0135 0.7129 0.5567 0.060 Uiso 1 1 calc R U . . .
C38 C -0.0854(4) 0.7962(5) 0.3844(3) 0.0490(16) Uani 1 1 d . . . . .
H38A H -0.1402 0.7939 0.3684 0.059 Uiso 1 1 calc R U . . .
H38B H -0.0900 0.8571 0.3973 0.059 Uiso 1 1 calc R U . . .
C39 C -0.0024(4) 0.7345(4) 0.2827(3) 0.0398(13) Uani 1 1 d . . . . .
H39 H -0.0496 0.7216 0.2653 0.048 Uiso 1 1 calc R U . . .
C40 C 0.0855(3) 0.7214(3) 0.2582(2) 0.0293(11) Uani 1 1 d . . . . .
C41 C 0.1361(3) 0.6869(3) 0.2008(2) 0.0284(11) Uani 1 1 d . . . . .
C42 C 0.0969(4) 0.6540(4) 0.1577(3) 0.0333(12) Uani 1 1 d . . . . .
H42 H 0.0349 0.6554 0.1641 0.040 Uiso 1 1 calc R U . . .
C43 C 0.1518(3) 0.6191(3) 0.1051(2) 0.0291(11) Uani 1 1 d . . . . .
C44 C 0.1087(4) 0.5837(4) 0.0593(3) 0.0370(13) Uani 1 1 d . . . . .
C45 C 0.1307(4) 0.4906(4) -0.0237(3) 0.0433(14) Uani 1 1 d . . . . .
H45A H 0.0835 0.4622 -0.0048 0.065 Uiso 1 1 calc R U . . .
H45B H 0.1779 0.4475 -0.0477 0.065 Uiso 1 1 calc R U . . .
H45C H 0.1059 0.5372 -0.0494 0.065 Uiso 1 1 calc R U . . .
C46 C 0.2413(3) 0.6199(3) 0.0963(2) 0.0265(10) Uani 1 1 d . . . . .
H46 H 0.2796 0.5950 0.0611 0.032 Uiso 1 1 calc R U . . .
C47 C 0.2742(3) 0.6579(3) 0.1402(2) 0.0238(10) Uani 1 1 d . . . . .
C48 C 0.3657(3) 0.6687(3) 0.1333(2) 0.0224(9) Uani 1 1 d . . . . .
C49 C 0.4366(3) 0.6489(3) 0.0877(2) 0.0264(10) Uani 1 1 d . . . . .
H49 H 0.4388 0.6215 0.0504 0.032 Uiso 1 1 calc R U . . .
C50 C 0.5934(3) 0.6755(3) 0.0761(3) 0.0329(12) Uani 1 1 d . . . . .
H50A H 0.6098 0.6311 0.0435 0.040 Uiso 1 1 calc R U . . .
H50B H 0.6360 0.6593 0.1043 0.040 Uiso 1 1 calc R U . . .
C51 C 0.5994(3) 0.7641(3) 0.0506(2) 0.0294(11) Uani 1 1 d . . . . .
C52 C 0.5751(3) 0.7878(3) -0.0050(2) 0.0314(11) Uani 1 1 d . . . . .
H52 H 0.5532 0.7483 -0.0266 0.038 Uiso 1 1 calc R U . . .
C53 C 0.5825(4) 0.8677(4) -0.0286(3) 0.0338(12) Uani 1 1 d . . . . .
H53 H 0.5653 0.8832 -0.0662 0.041 Uiso 1 1 calc R U . . .
C54 C 0.6152(4) 0.9257(3) 0.0023(2) 0.0317(11) Uani 1 1 d . . . . .
C55 C 0.6379(4) 0.9040(4) 0.0582(3) 0.0361(12) Uani 1 1 d . . . . .
H55 H 0.6587 0.9441 0.0800 0.043 Uiso 1 1 calc R U . . .
C56 C 0.6301(4) 0.8235(4) 0.0821(3) 0.0366(12) Uani 1 1 d . . . . .
H56 H 0.6458 0.8088 0.1202 0.044 Uiso 1 1 calc R U . . .
C57 C 0.6268(4) 1.0094(4) -0.0268(3) 0.0369(13) Uani 1 1 d . . . . .
C58 C 0.6668(4) 1.1442(4) -0.0185(3) 0.0481(16) Uani 1 1 d . . . . .
H58A H 0.7128 1.1310 -0.0540 0.072 Uiso 1 1 calc R U . . .
H58B H 0.6864 1.1786 0.0101 0.072 Uiso 1 1 calc R U . . .
H58C H 0.6113 1.1776 -0.0299 0.072 Uiso 1 1 calc R U . . .
C59 C 0.3307(8) 0.7944(10) 0.6992(5) 0.123(5) Uani 1 1 d . . . . .
H59A H 0.3480 0.7551 0.7312 0.184 Uiso 1 1 calc R U . . .
H59B H 0.2660 0.8056 0.7010 0.184 Uiso 1 1 calc R U . . .
H59C H 0.3484 0.8497 0.7039 0.184 Uiso 1 1 calc R U . . .
C60 C 0.4643(6) 0.7317(6) 0.6335(5) 0.077(3) Uani 1 1 d . . . . .
C61 C 0.5053(7) 0.6882(5) 0.5725(4) 0.070(2) Uani 1 1 d . . . . .
C62 C 0.5860(6) 0.6899(4) 0.5502(4) 0.059(2) Uani 1 1 d . . . . .
H62 H 0.6233 0.7090 0.5737 0.071 Uiso 1 1 calc R U . . .
C63 C 0.6169(5) 0.6644(4) 0.4932(3) 0.0510(17) Uani 1 1 d . . . . .
H63 H 0.6748 0.6712 0.4762 0.061 Uiso 1 1 calc R U . . .
C64 C 0.5688(4) 0.6287(4) 0.4576(3) 0.0411(14) Uani 1 1 d . . . . .
C65 C 0.4859(5) 0.6181(6) 0.4829(3) 0.069(2) Uani 1 1 d . . . . .
H65 H 0.4530 0.5893 0.4614 0.083 Uiso 1 1 calc R U . . .
C66 C 0.4504(6) 0.6504(7) 0.5409(4) 0.082(3) Uani 1 1 d . . . . .
H66 H 0.3917 0.6473 0.5586 0.099 Uiso 1 1 calc R U . . .
C67 C 0.6042(4) 0.6096(4) 0.3929(3) 0.0428(14) Uani 1 1 d . . . . .
H67A H 0.6667 0.6163 0.3842 0.051 Uiso 1 1 calc R U . . .
H67B H 0.6038 0.5485 0.3834 0.051 Uiso 1 1 calc R U . . .
C68 C 0.5663(4) 0.7428(3) 0.3294(2) 0.0327(12) Uani 1 1 d . . . . .
H68 H 0.6170 0.7670 0.3292 0.039 Uiso 1 1 calc R U . . .
C69 C 0.4928(3) 0.7753(3) 0.3033(2) 0.0270(10) Uani 1 1 d . . . . .
C70 C 0.4665(3) 0.8536(3) 0.2693(2) 0.0270(10) Uani 1 1 d . . . . .
C71 C 0.5214(4) 0.9123(4) 0.2537(3) 0.0351(12) Uani 1 1 d . . . . .
H71 H 0.5781 0.9036 0.2659 0.042 Uiso 1 1 calc R U . . .
C72 C 0.4912(4) 0.9836(3) 0.2200(3) 0.0350(12) Uani 1 1 d . . . . .
C73 C 0.5520(4) 1.0454(4) 0.2015(3) 0.0452(15) Uani 1 1 d . . . . .
C74 C 0.5701(5) 1.1718(4) 0.1492(3) 0.0508(16) Uani 1 1 d . . . . .
H74A H 0.5817 1.2002 0.1842 0.076 Uiso 1 1 calc R U . . .
H74B H 0.5380 1.2160 0.1249 0.076 Uiso 1 1 calc R U . . .
H74C H 0.6267 1.1421 0.1254 0.076 Uiso 1 1 calc R U . . .
C75 C 0.4080(4) 0.9960(3) 0.2038(2) 0.0318(11) Uani 1 1 d . . . . .
H75 H 0.3864 1.0451 0.1812 0.038 Uiso 1 1 calc R U . . .
C76 C 0.3565(3) 0.9356(3) 0.2212(2) 0.0265(10) Uani 1 1 d . . . . .
C77 C 0.2686(3) 0.9419(3) 0.2053(2) 0.0272(10) Uani 1 1 d . . . . .
C78 C 0.2168(4) 1.0022(3) 0.1733(3) 0.0329(12) Uani 1 1 d . . . . .
H78 H 0.2304 1.0535 0.1551 0.040 Uiso 1 1 calc R U . . .
C79 C 0.0666(4) 1.0065(4) 0.1429(3) 0.0393(14) Uani 1 1 d . . . . .
H79A H 0.0602 1.0702 0.1379 0.047 Uiso 1 1 calc R U . . .
H79B H 0.0111 0.9964 0.1672 0.047 Uiso 1 1 calc R U . . .
C80 C 0.0803(4) 0.9628(4) 0.0830(3) 0.0393(14) Uani 1 1 d . . . . .
C81 C 0.1110(4) 1.0037(4) 0.0323(3) 0.0477(16) Uani 1 1 d . . . . .
H81 H 0.1238 1.0596 0.0359 0.057 Uiso 1 1 calc R U . . .
C82 C 0.1235(5) 0.9659(5) -0.0231(4) 0.0588(19) Uani 1 1 d . . . . .
H82 H 0.1451 0.9952 -0.0574 0.071 Uiso 1 1 calc R U . . .
C83 C 0.1048(5) 0.8859(6) -0.0288(4) 0.065(2) Uani 1 1 d . . . . .
C84 C 0.0750(5) 0.8417(4) 0.0216(4) 0.061(2) Uani 1 1 d . . . . .
H84 H 0.0635 0.7854 0.0175 0.074 Uiso 1 1 calc R U . . .
C85 C 0.0622(4) 0.8806(4) 0.0780(3) 0.0472(16) Uani 1 1 d . . . . .
H85 H 0.0414 0.8513 0.1126 0.057 Uiso 1 1 calc R U . . .
C86 C 0.1142(7) 0.8475(8) -0.0894(6) 0.090(3) Uani 1 1 d . . . . .
C87A C 0.0996(15) 0.7430(15) -0.1571(9) 0.095(6) Uani 0.5 1 d . U P A 1
H87A H 0.1065 0.7900 -0.1852 0.142 Uiso 0.5 1 calc R U P A 1
H87B H 0.0478 0.7205 -0.1629 0.142 Uiso 0.5 1 calc R U P A 1
H87C H 0.1532 0.6958 -0.1641 0.142 Uiso 0.5 1 calc R U P A 1
C87B C 0.171(2) 0.852(2) -0.1842(13) 0.132(9) Uani 0.5 1 d . U P B 2
H87D H 0.1971 0.8924 -0.2110 0.198 Uiso 0.5 1 calc R U P B 2
H87E H 0.2143 0.7966 -0.1838 0.198 Uiso 0.5 1 calc R U P B 2
H87F H 0.1178 0.8417 -0.1982 0.198 Uiso 0.5 1 calc R U P B 2
Eu1 Eu 0.29189(2) 0.74780(2) 0.27586(2) 0.02404(9) Uani 1 1 d . . . . .
N1 N 0.3767(3) 0.4495(3) 0.26325(19) 0.0274(9) Uani 1 1 d . . . . .
N2 N 0.3632(3) 0.5277(3) 0.23839(19) 0.0279(9) Uani 1 1 d . . . . .
N3 N 0.3270(3) 0.5847(3) 0.28185(18) 0.0259(9) Uani 1 1 d . . . . .
N4 N 0.2625(3) 0.6816(3) 0.38148(18) 0.0243(8) Uani 1 1 d . . . . .
N5 N 0.2409(3) 0.8557(3) 0.3612(2) 0.0317(10) Uani 1 1 d . . . . .
N6 N 0.2255(3) 0.9412(3) 0.3607(2) 0.0399(11) Uani 1 1 d . . . . .
N7 N 0.1866(4) 0.9675(3) 0.4160(2) 0.0457(13) Uani 1 1 d . . . . .
N8 N -0.0074(3) 0.7696(3) 0.3371(2) 0.0396(11) Uani 1 1 d . . . . .
N9 N 0.0718(3) 0.7786(3) 0.3474(2) 0.0343(10) Uani 1 1 d . . . . .
N10 N 0.1290(3) 0.7491(3) 0.29928(19) 0.0288(9) Uani 1 1 d . . . . .
N11 N 0.2227(3) 0.6895(3) 0.19228(18) 0.0243(8) Uani 1 1 d . . . . .
N12 N 0.3929(3) 0.7077(3) 0.17808(19) 0.0263(9) Uani 1 1 d . . . . .
N13 N 0.4762(3) 0.7127(3) 0.1620(2) 0.0288(9) Uani 1 1 d . . . . .
N14 N 0.5024(3) 0.6767(3) 0.10731(19) 0.0271(9) Uani 1 1 d . . . . .
N15 N 0.5505(3) 0.6688(3) 0.3554(2) 0.0355(10) Uani 1 1 d . . . . .
N16 N 0.4729(3) 0.6534(3) 0.3467(2) 0.0353(10) Uani 1 1 d . . . . .
N17 N 0.4372(3) 0.7190(3) 0.31483(19) 0.0299(9) Uani 1 1 d . . . . .
N18 N 0.3855(3) 0.8647(3) 0.25334(18) 0.0256(9) Uani 1 1 d . . . . .
N19 N 0.2224(3) 0.8787(3) 0.2224(2) 0.0287(9) Uani 1 1 d . . . . .
N20 N 0.1458(3) 0.8970(3) 0.2034(2) 0.0321(10) Uani 1 1 d . . . . .
N21 N 0.1429(3) 0.9716(3) 0.1739(2) 0.0330(10) Uani 1 1 d . . . . .
O1 O 0.1794(3) 0.2892(3) 0.0380(2) 0.0511(12) Uani 1 1 d . . . . .
O2 O 0.1694(3) 0.1777(3) 0.0990(2) 0.0561(13) Uani 1 1 d . . . . .
O3 O 0.1958(4) 0.6386(3) 0.59778(19) 0.0598(13) Uani 1 1 d . . . . .
O4 O 0.2299(3) 0.4993(3) 0.56494(19) 0.0461(10) Uani 1 1 d . . . . .
O5 O 0.5370(6) 1.1246(4) 0.4944(6) 0.126(4) Uani 1 1 d . . . . .
O6 O 0.4699(7) 1.1069(6) 0.5881(5) 0.153(5) Uani 1 1 d . . . . .
O7 O -0.0895(4) 0.5104(4) 0.5916(3) 0.0829(18) Uani 1 1 d . . . . .
O8 O -0.0024(6) 0.5847(5) 0.6249(3) 0.095(2) Uani 1 1 d . . . . .
O9 O 0.1674(3) 0.5277(2) 0.02211(17) 0.0344(8) Uani 1 1 d . . . . .
O10 O 0.0311(3) 0.6064(4) 0.0568(3) 0.0736(18) Uani 1 1 d . . . . .
O11 O 0.6517(3) 1.0632(2) 0.0087(2) 0.0416(10) Uani 1 1 d . . . . .
O12 O 0.6162(3) 1.0264(3) -0.0770(2) 0.0523(12) Uani 1 1 d . . . . .
O13 O 0.3752(5) 0.7537(5) 0.6414(3) 0.093(2) Uani 1 1 d . . . . .
O14 O 0.5088(5) 0.7490(4) 0.6692(3) 0.0828(18) Uani 1 1 d . . . . .
O15 O 0.6239(3) 1.0363(4) 0.2151(3) 0.079(2) Uani 1 1 d . . . . .
O16 O 0.5167(3) 1.1088(3) 0.1684(2) 0.0453(10) Uani 1 1 d . . . . .
O17 O 0.1497(7) 0.8839(6) -0.1337(4) 0.123(3) Uani 1 1 d . . . . .
O18 O 0.0859(5) 0.7783(5) -0.0936(4) 0.106(3) Uani 1 1 d . . . . .
F1 F 0.2570(2) 0.6833(2) 0.95427(18) 0.0531(9) Uani 1 1 d . . . . .
F2 F 0.2664(3) 0.5786(3) 0.89326(18) 0.0593(11) Uani 1 1 d . . . . .
F3 F 0.3210(3) 0.6889(3) 0.86367(19) 0.0653(12) Uani 1 1 d . . . . .
C88 C 0.3095(4) 0.6355(4) 0.9096(3) 0.0384(13) Uani 1 1 d . . . . .
S1 S 0.41614(9) 0.58177(8) 0.93022(6) 0.0314(3) Uani 1 1 d . . . . .
O19 O 0.3906(3) 0.5299(2) 0.98023(17) 0.0359(9) Uani 1 1 d . . . . .
O20 O 0.4517(3) 0.6543(3) 0.94471(19) 0.0413(10) Uani 1 1 d . . . . .
O21 O 0.4629(3) 0.5329(3) 0.8777(2) 0.0563(12) Uani 1 1 d . . . . .
N1A N 0.4215(7) 0.5736(6) 0.6917(6) 0.126(4) Uani 1 1 d . . . C 1
C2A C 0.3994(8) 0.4537(7) 0.7751(4) 0.092(3) Uani 1 1 d . . . C 1
H2A1 H 0.3505 0.4278 0.7676 0.138 Uiso 1 1 calc R U . C 1
H2A2 H 0.3847 0.4809 0.8150 0.138 Uiso 1 1 calc R U . C 1
H2A3 H 0.4541 0.4081 0.7726 0.138 Uiso 1 1 calc R U . C 1
C3A C 0.4129(6) 0.5208(6) 0.7300(4) 0.071(2) Uani 1 1 d . . . C 1
N1B N 0.7349(11) 0.8727(11) 1.3037(9) 0.092(5) Uani 0.5 1 d . . P D 1
C2B C 0.8289(12) 0.9213(14) 1.2105(12) 0.115(10) Uani 0.5 1 d . . P D 1
H2B1 H 0.8845 0.8766 1.2028 0.173 Uiso 0.5 1 calc R U P D 1
H2B2 H 0.8427 0.9788 1.2137 0.173 Uiso 0.5 1 calc R U P D 1
H2B3 H 0.7955 0.9210 1.1776 0.173 Uiso 0.5 1 calc R U P D 1
C3B C 0.7766(12) 0.9032(18) 1.2649(11) 0.118(11) Uani 0.5 1 d . . P D 1
N1C N 0.7684(13) 0.7046(10) 0.6431(8) 0.095(7) Uani 0.5 1 d . . P E 1
C2C C 0.8728(15) 0.7619(13) 0.6910(8) 0.093(8) Uani 0.5 1 d . . P E 1
H2C1 H 0.8847 0.7257 0.7255 0.139 Uiso 0.5 1 calc R U P E 1
H2C2 H 0.8484 0.8227 0.7042 0.139 Uiso 0.5 1 calc R U P E 1
H2C3 H 0.9284 0.7580 0.6628 0.139 Uiso 0.5 1 calc R U P E 1
C3C C 0.8179(14) 0.7355(14) 0.6660(8) 0.075(6) Uani 0.5 1 d . . P E 1
N1D N 0.980(7) 0.413(3) 1.147(3) 0.26(5) Uani 0.25 1 d . . P F 1
C2D C 1.090(3) 0.451(2) 1.2178(15) 0.088(14) Uani 0.25 1 d . . P F 1
H2D1 H 1.0510 0.5005 1.2416 0.131 Uiso 0.25 1 calc R U P F 1
H2D2 H 1.1476 0.4644 1.2033 0.131 Uiso 0.25 1 calc R U P F 1
H2D3 H 1.0975 0.3989 1.2426 0.131 Uiso 0.25 1 calc R U P F 1
C3D C 1.046(3) 0.433(2) 1.164(3) 0.12(2) Uani 0.25 1 d . . P F 1
F4A F 0.03310(15) 0.8954(2) 0.72433(10) 0.210(8) Uani 0.589(6) 1 d G U P G 1
F5A F 0.0407(2) 1.02728(19) 0.70553(13) 0.38(2) Uani 0.589(6) 1 d G U P G 1
F6A F -0.07527(17) 0.9821(3) 0.69194(11) 0.58(4) Uani 0.589(6) 1 d G U P G 1
C89A C 0.01401(17) 0.9599(2) 0.68710(10) 0.122(8) Uani 0.589(6) 1 d G U P G 1
S2A S 0.06543(17) 0.92798(17) 0.61020(10) 0.0629(11) Uani 0.589(6) 1 d G U P G 1
O22A O 0.15919(17) 0.9085(2) 0.61308(9) 0.175(4) Uani 0.589(6) 1 d G . P G 1
O23A O 0.0348(2) 1.00583(19) 0.57788(12) 0.094(4) Uani 0.589(6) 1 d G . P G 1
O24A O 0.0303(2) 0.85450(18) 0.59830(13) 0.110(5) Uani 0.589(6) 1 d G . P G 1
F4B F -0.0182(2) 1.03478(18) 0.62012(13) 0.178(10) Uani 0.411(6) 1 d G U P G 2
F5B F 0.0407(2) 1.02728(19) 0.70553(13) 0.083(4) Uani 0.411(6) 1 d G U P G 2
F6B F -0.06552(16) 0.9469(3) 0.68768(11) 0.067(3) Uani 0.411(6) 1 d G U P G 2
C89B C 0.00922(17) 0.97361(19) 0.66147(11) 0.097(8) Uani 0.411(6) 1 d G U P G 2
S2B S 0.09643(17) 0.88862(17) 0.63271(10) 0.079(2) Uani 0.411(6) 1 d G . P G 2
O22B O 0.15919(17) 0.9085(2) 0.61308(9) 0.175(4) Uani 0.411(6) 1 d G . P G 2
O23B O 0.11004(18) 0.83705(16) 0.68041(11) 0.175(4) Uani 0.411(6) 1 d G . P G 2
O24B O 0.0741(2) 0.85338(18) 0.58764(12) 0.175(4) Uani 0.411(6) 1 d G . P G 2
F7A F 0.8385(2) 0.7377(2) 1.17845(13) 0.157(7) Uani 0.597(5) 1 d G . P H 1
F8A F 0.80001(15) 0.62423(19) 1.15165(10) 0.140(5) Uani 0.597(5) 1 d G U P H 1
F9A F 0.70202(17) 0.72763(19) 1.20101(10) 0.086(3) Uani 0.597(5) 1 d G . P H 1
C90A C 0.78695(15) 0.68225(18) 1.19526(10) 0.110(7) Uani 0.597(5) 1 d G U P H 1
S3A S 0.80935(16) 0.6303(2) 1.26537(10) 0.0838(15) Uani 0.597(5) 1 d G . P H 1
O25A O 0.7457(2) 0.5751(3) 1.27565(13) 0.127(6) Uani 0.597(5) 1 d G . P H 1
O26A O 0.90095(17) 0.5841(2) 1.25089(11) 0.120(6) Uani 0.597(5) 1 d G . P H 1
O27A O 0.79325(19) 0.7020(2) 1.30664(11) 0.145(7) Uani 0.597(5) 1 d G . P H 1
F7B F 0.8447(3) 0.47111(19) 1.21012(18) 0.104(5) Uani 0.403(5) 1 d G . P H 2
F8B F 0.9405(2) 0.5197(3) 1.14873(14) 0.094(4) Uani 0.403(5) 1 d G . P H 2
F9B F 0.9407(2) 0.5284(2) 1.24308(13) 0.101(5) Uani 0.403(5) 1 d G . P H 2
C90B C 0.8884(2) 0.5346(2) 1.20105(13) 0.069(5) Uani 0.403(5) 1 d G U P H 2
S3B S 0.81253(15) 0.64207(19) 1.20485(10) 0.0625(17) Uani 0.403(5) 1 d G . P H 2
O25B O 0.87322(18) 0.7002(2) 1.19522(12) 0.061(4) Uani 0.403(5) 1 d G . P H 2
O26B O 0.76381(15) 0.63774(17) 1.15689(10) 0.175(4) Uani 0.403(5) 1 d G . P H 2
O27B O 0.76120(16) 0.6464(2) 1.26340(10) 0.175(4) Uani 0.403(5) 1 d G . P H 2

loop_
_atom_site_aniso_label
_atom_site_aniso_U_11
_atom_site_aniso_U_22
_atom_site_aniso_U_33
_atom_site_aniso_U_23
_atom_site_aniso_U_13
_atom_site_aniso_U_12
C1 0.079(5) 0.034(3) 0.086(5) 0.000(3) -0.056(4) -0.012(3)
C2 0.044(3) 0.021(3) 0.059(4) -0.002(2) -0.022(3) -0.003(2)
C3 0.039(3) 0.022(3) 0.052(3) -0.003(2) -0.019(3) -0.005(2)
C4 0.042(3) 0.019(2) 0.044(3) -0.001(2) -0.016(3) 0.000(2)
C5 0.040(3) 0.020(2) 0.042(3) -0.002(2) -0.011(2) -0.006(2)
C6 0.033(3) 0.017(2) 0.036(3) -0.005(2) -0.008(2) 0.000(2)
C7 0.052(4) 0.029(3) 0.041(3) 0.005(2) -0.015(3) -0.009(3)
C8 0.052(4) 0.026(3) 0.055(4) 0.006(3) -0.018(3) -0.014(3)
C9 0.035(3) 0.020(2) 0.039(3) -0.005(2) -0.010(2) 0.003(2)
C10 0.032(3) 0.020(2) 0.035(3) 0.001(2) -0.009(2) -0.006(2)
C11 0.027(2) 0.020(2) 0.029(3) 0.0031(19) -0.010(2) -0.0070(19)
C12 0.027(3) 0.021(2) 0.031(3) 0.0008(19) -0.010(2) -0.0042(19)
C13 0.032(3) 0.025(3) 0.033(3) 0.003(2) -0.010(2) -0.006(2)
C14 0.034(3) 0.035(3) 0.029(3) 0.001(2) -0.009(2) -0.009(2)
C15 0.038(3) 0.047(4) 0.030(3) 0.001(2) -0.006(2) -0.008(3)
C16 0.102(7) 0.088(6) 0.026(3) 0.009(4) -0.002(4) -0.016(5)
C17 0.038(3) 0.032(3) 0.029(3) -0.005(2) -0.009(2) -0.007(2)
C18 0.031(3) 0.025(2) 0.032(3) -0.003(2) -0.012(2) -0.004(2)
C19 0.030(3) 0.025(3) 0.035(3) -0.003(2) -0.011(2) -0.003(2)
C20 0.052(4) 0.032(3) 0.043(3) -0.009(3) -0.012(3) 0.001(3)
C21 0.080(5) 0.023(3) 0.082(5) -0.019(3) -0.030(4) 0.007(3)
C22 0.083(6) 0.024(3) 0.084(6) -0.015(3) -0.036(5) 0.005(3)
C23 0.122(8) 0.044(4) 0.118(8) 0.031(5) -0.063(7) -0.043(5)
C24 0.109(8) 0.042(4) 0.164(11) 0.033(6) -0.067(8) -0.039(5)
C25 0.130(10) 0.024(4) 0.138(10) -0.022(5) -0.091(8) 0.004(5)
C26 0.121(10) 0.085(8) 0.121(10) -0.073(7) -0.056(8) 0.040(7)
C27 0.092(7) 0.080(6) 0.086(6) -0.053(5) -0.039(5) 0.035(5)
C28 0.111(7) 0.045(4) 0.123(7) -0.028(5) -0.066(6) 0.006(5)
C29 0.139(10) 0.044(5) 0.252(17) -0.002(7) -0.144(12) -0.006(6)
C30 0.068(6) 0.082(7) 0.135(9) 0.048(7) -0.006(6) -0.014(5)
C31 0.063(5) 0.053(5) 0.088(6) 0.009(4) -0.010(4) -0.025(4)
C32 0.055(4) 0.059(4) 0.050(4) -0.004(3) -0.006(3) -0.014(3)
C33 0.061(5) 0.072(5) 0.060(5) -0.004(4) 0.004(4) -0.038(4)
C34 0.047(4) 0.088(6) 0.047(4) -0.013(4) -0.001(3) -0.034(4)
C35 0.031(3) 0.055(4) 0.047(4) -0.015(3) 0.006(3) -0.012(3)
C36 0.038(3) 0.039(3) 0.049(4) -0.009(3) -0.003(3) -0.010(3)
C37 0.048(4) 0.054(4) 0.049(4) -0.008(3) -0.003(3) -0.017(3)
C38 0.032(3) 0.067(4) 0.042(3) -0.009(3) -0.001(3) -0.002(3)
C39 0.032(3) 0.049(3) 0.040(3) -0.007(3) -0.007(2) -0.012(3)
C40 0.028(3) 0.032(3) 0.032(3) 0.000(2) -0.009(2) -0.012(2)
C41 0.024(3) 0.028(3) 0.036(3) -0.001(2) -0.010(2) -0.009(2)
C42 0.026(3) 0.033(3) 0.046(3) -0.002(2) -0.014(2) -0.010(2)
C43 0.032(3) 0.023(2) 0.037(3) -0.001(2) -0.014(2) -0.009(2)
C44 0.035(3) 0.036(3) 0.045(3) -0.003(2) -0.016(3) -0.012(2)
C45 0.052(4) 0.039(3) 0.047(3) -0.012(3) -0.020(3) -0.017(3)
C46 0.032(3) 0.023(2) 0.028(3) 0.0018(19) -0.012(2) -0.010(2)
C47 0.027(2) 0.018(2) 0.031(3) 0.0049(18) -0.011(2) -0.0089(19)
C48 0.029(3) 0.014(2) 0.028(2) 0.0050(18) -0.0114(19) -0.0087(18)
C49 0.030(3) 0.018(2) 0.034(3) 0.0018(19) -0.010(2) -0.0094(19)
C50 0.026(3) 0.027(3) 0.048(3) 0.000(2) -0.002(2) -0.011(2)
C51 0.022(2) 0.022(2) 0.044(3) 0.000(2) -0.001(2) -0.0092(19)
C52 0.030(3) 0.027(3) 0.041(3) -0.003(2) -0.007(2) -0.013(2)
C53 0.034(3) 0.033(3) 0.038(3) 0.000(2) -0.009(2) -0.012(2)
C54 0.029(3) 0.028(3) 0.040(3) 0.001(2) -0.006(2) -0.011(2)
C55 0.038(3) 0.028(3) 0.049(3) 0.000(2) -0.014(3) -0.017(2)
C56 0.038(3) 0.035(3) 0.043(3) 0.001(2) -0.010(2) -0.016(2)
C57 0.032(3) 0.029(3) 0.051(4) 0.002(2) -0.006(2) -0.010(2)
C58 0.047(4) 0.023(3) 0.079(5) 0.012(3) -0.016(3) -0.016(3)
C59 0.099(9) 0.153(12) 0.098(9) -0.045(8) -0.020(7) 0.014(8)
C60 0.064(5) 0.074(6) 0.100(7) -0.009(5) -0.043(5) -0.008(4)
C61 0.097(7) 0.059(5) 0.061(5) 0.008(4) -0.052(5) -0.009(4)
C62 0.076(6) 0.035(3) 0.071(5) 0.001(3) -0.048(4) 0.006(3)
C63 0.081(5) 0.028(3) 0.056(4) 0.015(3) -0.044(4) -0.013(3)
C64 0.048(4) 0.029(3) 0.050(4) 0.009(2) -0.030(3) -0.002(2)
C65 0.058(5) 0.109(7) 0.052(4) 0.010(4) -0.035(4) -0.024(5)
C66 0.059(5) 0.126(8) 0.068(6) 0.009(5) -0.031(4) -0.020(5)
C67 0.047(4) 0.036(3) 0.048(4) 0.010(3) -0.029(3) 0.000(3)
C68 0.032(3) 0.029(3) 0.041(3) -0.001(2) -0.018(2) -0.005(2)
C69 0.026(3) 0.024(2) 0.033(3) -0.001(2) -0.013(2) -0.007(2)
C70 0.032(3) 0.025(2) 0.029(3) -0.0014(19) -0.015(2) -0.008(2)
C71 0.035(3) 0.031(3) 0.048(3) 0.004(2) -0.022(2) -0.015(2)
C72 0.034(3) 0.026(3) 0.052(3) 0.005(2) -0.017(2) -0.016(2)
C73 0.041(3) 0.033(3) 0.072(4) 0.014(3) -0.026(3) -0.020(3)
C74 0.055(4) 0.037(3) 0.068(4) 0.010(3) -0.013(3) -0.024(3)
C75 0.036(3) 0.022(2) 0.042(3) 0.005(2) -0.016(2) -0.010(2)
C76 0.031(3) 0.019(2) 0.034(3) -0.0009(19) -0.016(2) -0.0072(19)
C77 0.028(3) 0.020(2) 0.036(3) 0.001(2) -0.013(2) -0.0045(19)
C78 0.035(3) 0.023(2) 0.046(3) 0.007(2) -0.022(2) -0.008(2)
C79 0.034(3) 0.025(3) 0.065(4) 0.007(3) -0.031(3) -0.003(2)
C80 0.034(3) 0.029(3) 0.062(4) 0.010(3) -0.035(3) -0.003(2)
C81 0.044(4) 0.036(3) 0.066(4) 0.013(3) -0.029(3) -0.002(3)
C82 0.054(4) 0.052(4) 0.070(5) 0.015(4) -0.032(4) 0.005(3)
C83 0.051(4) 0.068(5) 0.074(5) -0.004(4) -0.044(4) 0.019(4)
C84 0.054(4) 0.037(3) 0.104(6) -0.004(4) -0.056(4) 0.000(3)
C85 0.048(4) 0.029(3) 0.075(5) 0.006(3) -0.039(3) -0.009(3)
C86 0.066(6) 0.089(7) 0.107(8) -0.027(6) -0.055(6) 0.030(5)
C87A 0.096(9) 0.101(10) 0.089(9) -0.027(8) -0.041(8) -0.004(8)
C87B 0.132(12) 0.137(12) 0.118(12) 0.008(9) -0.021(9) -0.008(9)
Eu1 0.02855(14) 0.01852(13) 0.02908(14) 0.00254(9) -0.01324(10) -0.00764(9)
N1 0.031(2) 0.019(2) 0.033(2) -0.0037(17) -0.0103(18) -0.0027(17)
N2 0.034(2) 0.021(2) 0.030(2) -0.0010(17) -0.0102(18) -0.0050(17)
N3 0.032(2) 0.0180(19) 0.029(2) 0.0002(16) -0.0102(17) -0.0049(17)
N4 0.025(2) 0.0186(19) 0.030(2) -0.0013(16) -0.0083(17) -0.0041(16)
N5 0.042(3) 0.0140(19) 0.042(3) 0.0000(17) -0.016(2) -0.0053(18)
N6 0.051(3) 0.021(2) 0.050(3) 0.001(2) -0.021(2) -0.005(2)
N7 0.060(3) 0.021(2) 0.056(3) -0.011(2) -0.019(3) 0.001(2)
N8 0.030(3) 0.046(3) 0.040(3) -0.008(2) -0.005(2) -0.005(2)
N9 0.030(2) 0.034(2) 0.038(3) -0.0069(19) -0.0066(19) -0.0033(19)
N10 0.032(2) 0.026(2) 0.030(2) -0.0011(17) -0.0083(18) -0.0064(18)
N11 0.024(2) 0.022(2) 0.029(2) 0.0025(16) -0.0077(17) -0.0082(16)
N12 0.029(2) 0.026(2) 0.030(2) 0.0047(17) -0.0104(17) -0.0144(17)
N13 0.027(2) 0.027(2) 0.037(2) 0.0042(18) -0.0101(18) -0.0105(17)
N14 0.026(2) 0.021(2) 0.036(2) 0.0039(17) -0.0064(18) -0.0091(17)
N15 0.037(3) 0.032(2) 0.041(3) 0.007(2) -0.023(2) -0.003(2)
N16 0.040(3) 0.028(2) 0.043(3) 0.0078(19) -0.021(2) -0.0056(19)
N17 0.034(2) 0.026(2) 0.034(2) 0.0057(18) -0.0201(19) -0.0057(18)
N18 0.030(2) 0.021(2) 0.030(2) 0.0020(16) -0.0147(17) -0.0086(17)
N19 0.029(2) 0.022(2) 0.040(2) 0.0043(18) -0.0171(19) -0.0087(17)
N20 0.031(2) 0.023(2) 0.047(3) 0.0036(19) -0.019(2) -0.0071(18)
N21 0.031(2) 0.021(2) 0.052(3) 0.0060(19) -0.023(2) -0.0049(18)
O1 0.067(3) 0.029(2) 0.069(3) 0.005(2) -0.043(3) -0.013(2)
O2 0.071(3) 0.032(2) 0.080(3) 0.012(2) -0.040(3) -0.024(2)
O3 0.093(4) 0.057(3) 0.028(2) 0.003(2) -0.006(2) -0.016(3)
O4 0.056(3) 0.039(2) 0.041(2) 0.0141(19) -0.012(2) -0.004(2)
O5 0.109(6) 0.038(3) 0.258(12) 0.030(5) -0.114(7) -0.016(4)
O6 0.166(9) 0.115(7) 0.183(9) -0.084(7) -0.116(8) 0.030(6)
O7 0.067(4) 0.083(4) 0.102(5) 0.028(4) -0.018(3) -0.022(3)
O8 0.142(7) 0.081(5) 0.081(4) 0.024(4) -0.050(5) -0.040(4)
O9 0.036(2) 0.036(2) 0.036(2) -0.0069(16) -0.0132(16) -0.0136(17)
O10 0.035(3) 0.095(4) 0.091(4) -0.051(3) -0.031(3) 0.002(3)
O11 0.045(2) 0.026(2) 0.061(3) 0.0048(18) -0.019(2) -0.0166(17)
O12 0.077(3) 0.045(3) 0.043(3) 0.010(2) -0.011(2) -0.031(2)
O13 0.080(5) 0.100(5) 0.097(5) -0.016(4) -0.035(4) 0.000(4)
O14 0.097(5) 0.082(4) 0.078(4) 0.005(3) -0.049(4) -0.011(3)
O15 0.052(3) 0.060(3) 0.151(6) 0.049(4) -0.056(3) -0.038(3)
O16 0.047(2) 0.037(2) 0.063(3) 0.018(2) -0.023(2) -0.0243(19)
O17 0.154(8) 0.118(7) 0.073(5) -0.028(5) -0.028(5) 0.029(6)
O18 0.076(4) 0.117(6) 0.123(6) -0.059(5) -0.060(4) 0.021(4)
F1 0.043(2) 0.042(2) 0.070(3) 0.0008(18) -0.0145(18) 0.0039(16)
F2 0.062(3) 0.074(3) 0.060(2) 0.004(2) -0.024(2) -0.042(2)
F3 0.067(3) 0.079(3) 0.064(3) 0.040(2) -0.034(2) -0.035(2)
C88 0.045(3) 0.040(3) 0.036(3) 0.008(2) -0.014(3) -0.018(3)
S1 0.0350(7) 0.0214(6) 0.0376(7) 0.0010(5) -0.0041(5) -0.0072(5)
O19 0.041(2) 0.0236(18) 0.041(2) 0.0048(16) -0.0033(17) -0.0068(16)
O20 0.043(2) 0.031(2) 0.055(3) 0.0086(18) -0.0173(19) -0.0156(18)
O21 0.065(3) 0.044(3) 0.049(3) -0.007(2) 0.015(2) -0.005(2)
N1A 0.115(8) 0.063(5) 0.202(12) -0.011(7) 0.012(8) -0.052(5)
C2A 0.137(10) 0.071(6) 0.065(6) -0.007(5) -0.012(6) -0.020(6)
C3A 0.071(5) 0.071(6) 0.080(6) -0.022(5) -0.024(4) -0.025(5)
N1B 0.086(11) 0.082(11) 0.124(14) 0.021(10) -0.076(11) -0.013(9)
C2B 0.053(11) 0.099(15) 0.18(2) 0.092(16) 0.002(12) -0.016(10)
C3B 0.040(9) 0.17(2) 0.129(18) 0.118(18) -0.015(10) 0.005(11)
N1C 0.097(13) 0.053(9) 0.089(12) 0.033(8) 0.051(10) 0.027(8)
C2C 0.131(18) 0.084(13) 0.057(10) -0.030(9) 0.063(11) -0.065(13)
C3C 0.079(13) 0.086(14) 0.046(10) 0.004(9) 0.040(9) -0.025(11)
N1D 0.55(13) 0.07(3) 0.17(5) -0.05(3) -0.27(7) 0.07(5)
C2D 0.13(4) 0.05(2) 0.047(18) 0.014(15) 0.02(2) 0.02(2)
C3D 0.09(3) 0.022(16) 0.20(6) 0.02(2) 0.07(3) 0.017(17)
F4A 0.325(18) 0.161(12) 0.140(11) 0.051(10) -0.061(12) -0.035(12)
F5A 0.39(3) 0.38(3) 0.38(3) 0.009(10) -0.074(11) -0.102(11)
F6A 0.58(4) 0.61(4) 0.57(4) 0.01(2) -0.12(2) -0.14(2)
C89A 0.128(9) 0.120(9) 0.116(9) 0.011(5) -0.021(5) -0.023(5)
S2A 0.079(2) 0.053(2) 0.061(2) -0.0071(15) -0.0198(17) -0.0166(17)
O22A 0.091(6) 0.257(12) 0.176(8) 0.043(8) -0.020(5) -0.041(6)
O23A 0.176(13) 0.060(6) 0.047(6) 0.005(5) -0.025(7) -0.021(7)
O24A 0.200(14) 0.039(5) 0.111(9) -0.019(5) -0.096(10) -0.016(7)
F4B 0.202(17) 0.164(16) 0.171(16) 0.010(13) -0.047(14) -0.035(13)
F5B 0.141(11) 0.047(6) 0.063(7) -0.037(5) -0.026(7) -0.015(6)
F6B 0.028(5) 0.092(8) 0.080(7) 0.004(6) -0.017(4) -0.006(5)
C89B 0.112(12) 0.096(11) 0.093(11) -0.033(8) -0.034(9) -0.028(9)
S2B 0.067(4) 0.123(6) 0.044(3) -0.007(3) -0.010(2) -0.017(3)
O22B 0.091(6) 0.257(12) 0.176(8) 0.043(8) -0.020(5) -0.041(6)
O23B 0.091(6) 0.257(12) 0.176(8) 0.043(8) -0.020(5) -0.041(6)
O24B 0.091(6) 0.257(12) 0.176(8) 0.043(8) -0.020(5) -0.041(6)
F7A 0.157(14) 0.219(17) 0.126(11) 0.038(11) -0.027(10) -0.108(13)
F8A 0.199(12) 0.171(11) 0.071(6) -0.045(7) -0.042(7) -0.068(9)
F9A 0.056(5) 0.138(8) 0.061(5) 0.022(5) -0.018(4) -0.009(5)
C90A 0.086(10) 0.111(10) 0.118(10) 0.066(8) 0.006(7) -0.015(8)
S3A 0.063(2) 0.124(4) 0.080(3) 0.045(2) -0.0310(19) -0.045(2)
O25A 0.094(9) 0.169(14) 0.154(12) 0.106(11) -0.060(8) -0.085(9)
O26A 0.042(6) 0.107(10) 0.213(17) 0.002(10) -0.048(8) -0.002(6)
O27A 0.069(7) 0.31(2) 0.077(8) -0.095(11) 0.010(6) -0.093(10)
F7B 0.135(13) 0.121(12) 0.089(10) 0.029(9) -0.041(9) -0.086(11)
F8B 0.104(11) 0.116(11) 0.062(8) -0.019(7) -0.005(7) -0.027(9)
F9B 0.092(11) 0.137(14) 0.080(9) -0.001(9) -0.035(8) -0.020(10)
C90B 0.074(9) 0.073(9) 0.063(9) 0.007(7) -0.018(7) -0.021(7)
S3B 0.048(3) 0.087(4) 0.062(3) -0.008(3) -0.013(2) -0.032(3)
O25B 0.020(5) 0.106(11) 0.061(8) -0.041(8) -0.003(5) -0.021(6)
O26B 0.091(6) 0.257(12) 0.176(8) 0.043(8) -0.020(5) -0.041(6)
O27B 0.091(6) 0.257(12) 0.176(8) 0.043(8) -0.020(5) -0.041(6)

loop_
_atom_type_symbol
_atom_type_description
_atom_type_scat_dispersion_real
_atom_type_scat_dispersion_imag
_atom_type_scat_source
C C 0.0033 0.0016 'International Tables Vol C Tables 4.2.6.8 and 6.1.1.4'
H H 0.0000 0.0000 'International Tables Vol C Tables 4.2.6.8 and 6.1.1.4'
N N 0.0061 0.0033 'International Tables Vol C Tables 4.2.6.8 and 6.1.1.4'
O O 0.0106 0.0060 'International Tables Vol C Tables 4.2.6.8 and 6.1.1.4'
F F 0.0171 0.0103 'International Tables Vol C Tables 4.2.6.8 and 6.1.1.4'
S S 0.1246 0.1234 'International Tables Vol C Tables 4.2.6.8 and 6.1.1.4'
Eu Eu -0.1578 3.6682 'International Tables Vol C Tables 4.2.6.8 and 6.1.1.4'

loop_
_geom_angle_atom_site_label_1
_geom_angle_atom_site_label_2
_geom_angle_atom_site_label_3
_geom_angle
_geom_angle_site_symmetry_1
_geom_angle_site_symmetry_3
O1 C1 H1A 109.5 . .
O1 C1 H1B 109.5 . .
H1A C1 H1B 109.5 . .
O1 C1 H1C 109.5 . .
H1A C1 H1C 109.5 . .
H1B C1 H1C 109.5 . .
O2 C2 O1 123.3(5) . .
O2 C2 C3 123.7(6) . .
O1 C2 C3 112.9(5) . .
C8 C3 C4 119.6(5) . .
C8 C3 C2 118.0(5) . .
C4 C3 C2 122.3(5) . .
C5 C4 C3 119.8(5) . .
C5 C4 H4 120.1 . .
C3 C4 H4 120.1 . .
C4 C5 C6 120.2(5) . .
C4 C5 H5 119.9 . .
C6 C5 H5 119.9 . .
C7 C6 C5 119.5(5) . .
C7 C6 C9 119.7(5) . .
C5 C6 C9 120.7(5) . .
C8 C7 C6 120.1(5) . .
C8 C7 H7 119.9 . .
C6 C7 H7 119.9 . .
C7 C8 C3 120.7(5) . .
C7 C8 H8 119.6 . .
C3 C8 H8 119.6 . .
N1 C9 C6 112.4(4) . .
N1 C9 H9A 109.1 . .
C6 C9 H9A 109.1 . .
N1 C9 H9B 109.1 . .
C6 C9 H9B 109.1 . .
H9A C9 H9B 107.8 . .
N1 C10 C11 104.7(4) . .
N1 C10 H10 127.6 . .
C11 C10 H10 127.6 . .
N3 C11 C10 106.4(4) . .
N3 C11 C12 119.5(4) . .
C10 C11 C12 134.1(5) . .
N4 C12 C13 122.4(5) . .
N4 C12 C11 113.8(4) . .
C13 C12 C11 123.9(4) . .
C14 C13 C12 118.8(5) . .
C14 C13 H13 120.6 . .
C12 C13 H13 120.6 . .
C13 C14 C17 119.5(5) . .
C13 C14 C15 119.3(5) . .
C17 C14 C15 121.2(5) . .
O4 C15 O3 125.3(5) . .
O4 C15 C14 123.5(5) . .
O3 C15 C14 111.2(5) . .
O3 C16 H16A 109.5 . .
O3 C16 H16B 109.5 . .
H16A C16 H16B 109.5 . .
O3 C16 H16C 109.5 . .
H16A C16 H16C 109.5 . .
H16B C16 H16C 109.5 . .
C14 C17 C18 118.8(5) . .
C14 C17 H17 120.6 . .
C18 C17 H17 120.6 . .
N4 C18 C17 121.9(5) . .
N4 C18 C19 115.7(5) . .
C17 C18 C19 122.4(5) . .
C20 C19 N5 107.6(5) . .
C20 C19 C18 132.5(5) . .
N5 C19 C18 119.8(5) . .
N7 C20 C19 104.2(5) . .
N7 C20 H20 127.9 . .
C19 C20 H20 127.9 . .
N7 C21 C22 108.7(5) . .
N7 C21 H21A 110.0 . .
C22 C21 H21A 110.0 . .
N7 C21 H21B 110.0 . .
C22 C21 H21B 110.0 . .
H21A C21 H21B 108.3 . .
C23 C22 C27 119.0(9) . .
C23 C22 C21 122.2(8) . .
C27 C22 C21 118.7(9) . .
C22 C23 C24 118.2(10) . .
C22 C23 H23 120.9 . .
C24 C23 H23 120.9 . .
C25 C24 C23 120.2(11) . .
C25 C24 H24 119.9 . .
C23 C24 H24 119.9 . .
C26 C25 C24 120.3(10) . .
C26 C25 C28 121.0(13) . .
C24 C25 C28 118.7(13) . .
C25 C26 C27 120.0(12) . .
C25 C26 H26 120.0 . .
C27 C26 H26 120.0 . .
C26 C27 C22 122.3(12) . .
C26 C27 H27 118.9 . .
C22 C27 H27 118.9 . .
O5 C28 O6 127.9(12) . .
O5 C28 C25 115.2(12) . .
O6 C28 C25 117.0(14) . .
O5 C29 H29A 109.5 . .
O5 C29 H29B 109.5 . .
H29A C29 H29B 109.5 . .
O5 C29 H29C 109.5 . .
H29A C29 H29C 109.5 . .
H29B C29 H29C 109.5 . .
O7 C30 H30A 109.5 . .
O7 C30 H30B 109.5 . .
H30A C30 H30B 109.5 . .
O7 C30 H30C 109.5 . .
H30A C30 H30C 109.5 . .
H30B C30 H30C 109.5 . .
O8 C31 O7 124.6(9) . .
O8 C31 C32 125.1(7) . .
O7 C31 C32 110.2(8) . .
C37 C32 C33 118.3(7) . .
C37 C32 C31 117.6(7) . .
C33 C32 C31 124.1(7) . .
C34 C33 C32 120.3(7) . .
C34 C33 H33 119.8 . .
C32 C33 H33 119.8 . .
C35 C34 C33 121.1(7) . .
C35 C34 H34 119.5 . .
C33 C34 H34 119.5 . .
C34 C35 C36 118.0(7) . .
C34 C35 C38 122.3(6) . .
C36 C35 C38 119.7(6) . .
C37 C36 C35 120.9(6) . .
C37 C36 H36 119.5 . .
C35 C36 H36 119.5 . .
C36 C37 C32 121.3(7) . .
C36 C37 H37 119.3 . .
C32 C37 H37 119.3 . .
N8 C38 C35 111.1(5) . .
N8 C38 H38A 109.4 . .
C35 C38 H38A 109.4 . .
N8 C38 H38B 109.4 . .
C35 C38 H38B 109.4 . .
H38A C38 H38B 108.0 . .
N8 C39 C40 104.5(5) . .
N8 C39 H39 127.7 . .
C40 C39 H39 127.7 . .
C39 C40 N10 107.5(5) . .
C39 C40 C41 133.4(5) . .
N10 C40 C41 119.1(4) . .
N11 C41 C42 122.7(5) . .
N11 C41 C40 115.0(4) . .
C42 C41 C40 122.2(5) . .
C43 C42 C41 117.8(5) . .
C43 C42 H42 121.1 . .
C41 C42 H42 121.1 . .
C46 C43 C42 119.9(5) . .
C46 C43 C44 122.8(5) . .
C42 C43 C44 117.2(5) . .
O10 C44 O9 125.3(5) . .
O10 C44 C43 123.0(5) . .
O9 C44 C43 111.7(5) . .
O9 C45 H45A 109.5 . .
O9 C45 H45B 109.5 . .
H45A C45 H45B 109.5 . .
O9 C45 H45C 109.5 . .
H45A C45 H45C 109.5 . .
H45B C45 H45C 109.5 . .
C43 C46 C47 118.6(5) . .
C43 C46 H46 120.7 . .
C47 C46 H46 120.7 . .
N11 C47 C46 122.3(4) . .
N11 C47 C48 114.5(4) . .
C46 C47 C48 123.1(5) . .
N12 C48 C49 107.4(4) . .
N12 C48 C47 119.7(4) . .
C49 C48 C47 132.8(4) . .
N14 C49 C48 104.8(4) . .
N14 C49 H49 127.6 . .
C48 C49 H49 127.6 . .
N14 C50 C51 110.8(4) . .
N14 C50 H50A 109.5 . .
C51 C50 H50A 109.5 . .
N14 C50 H50B 109.5 . .
C51 C50 H50B 109.5 . .
H50A C50 H50B 108.1 . .
C56 C51 C52 118.7(5) . .
C56 C51 C50 120.4(5) . .
C52 C51 C50 120.9(5) . .
C53 C52 C51 120.7(5) . .
C53 C52 H52 119.7 . .
C51 C52 H52 119.7 . .
C52 C53 C54 120.2(5) . .
C52 C53 H53 119.9 . .
C54 C53 H53 119.9 . .
C53 C54 C55 119.8(5) . .
C53 C54 C57 118.1(5) . .
C55 C54 C57 122.1(5) . .
C56 C55 C54 119.8(5) . .
C56 C55 H55 120.1 . .
C54 C55 H55 120.1 . .
C55 C56 C51 120.7(5) . .
C55 C56 H56 119.7 . .
C51 C56 H56 119.7 . .
O12 C57 O11 123.2(5) . .
O12 C57 C54 123.8(5) . .
O11 C57 C54 113.0(5) . .
O11 C58 H58A 109.5 . .
O11 C58 H58B 109.5 . .
H58A C58 H58B 109.5 . .
O11 C58 H58C 109.5 . .
H58A C58 H58C 109.5 . .
H58B C58 H58C 109.5 . .
O13 C59 H59A 109.5 . .
O13 C59 H59B 109.5 . .
H59A C59 H59B 109.5 . .
O13 C59 H59C 109.5 . .
H59A C59 H59C 109.5 . .
H59B C59 H59C 109.5 . .
O14 C60 O13 124.1(9) . .
O14 C60 C61 123.2(9) . .
O13 C60 C61 112.6(7) . .
C62 C61 C66 122.0(9) . .
C62 C61 C60 119.4(7) . .
C66 C61 C60 118.5(9) . .
C61 C62 C63 119.1(7) . .
C61 C62 H62 120.4 . .
C63 C62 H62 120.4 . .
C62 C63 C64 123.6(8) . .
C62 C63 H63 118.2 . .
C64 C63 H63 118.2 . .
C65 C64 C63 117.6(7) . .
C65 C64 C67 121.8(6) . .
C63 C64 C67 120.4(6) . .
C64 C65 C66 119.2(7) . .
C64 C65 H65 120.4 . .
C66 C65 H65 120.4 . .
C65 C66 C61 117.9(9) . .
C65 C66 H66 121.0 . .
C61 C66 H66 121.0 . .
N15 C67 C64 111.0(5) . .
N15 C67 H67A 109.4 . .
C64 C67 H67A 109.4 . .
N15 C67 H67B 109.4 . .
C64 C67 H67B 109.4 . .
H67A C67 H67B 108.0 . .
N15 C68 C69 104.6(5) . .
N15 C68 H68 127.7 . .
C69 C68 H68 127.7 . .
N17 C69 C68 107.4(4) . .
N17 C69 C70 119.5(4) . .
C68 C69 C70 133.1(5) . .
N18 C70 C71 122.3(5) . .
N18 C70 C69 115.0(4) . .
C71 C70 C69 122.7(5) . .
C72 C71 C70 118.2(5) . .
C72 C71 H71 120.9 . .
C70 C71 H71 120.9 . .
C75 C72 C71 120.0(5) . .
C75 C72 C73 121.9(5) . .
C71 C72 C73 118.1(5) . .
O15 C73 O16 124.5(5) . .
O15 C73 C72 123.2(6) . .
O16 C73 C72 112.3(5) . .
O16 C74 H74A 109.5 . .
O16 C74 H74B 109.5 . .
H74A C74 H74B 109.5 . .
O16 C74 H74C 109.5 . .
H74A C74 H74C 109.5 . .
H74B C74 H74C 109.5 . .
C72 C75 C76 118.8(5) . .
C72 C75 H75 120.6 . .
C76 C75 H75 120.6 . .
N18 C76 C75 122.0(5) . .
N18 C76 C77 115.0(4) . .
C75 C76 C77 123.0(5) . .
N19 C77 C78 107.2(4) . .
N19 C77 C76 120.0(4) . .
C78 C77 C76 132.7(5) . .
N21 C78 C77 104.3(4) . .
N21 C78 H78 127.9 . .
C77 C78 H78 127.9 . .
N21 C79 C80 110.5(5) . .
N21 C79 H79A 109.6 . .
C80 C79 H79A 109.6 . .
N21 C79 H79B 109.6 . .
C80 C79 H79B 109.6 . .
H79A C79 H79B 108.1 . .
C81 C80 C85 119.4(6) . .
C81 C80 C79 120.3(5) . .
C85 C80 C79 120.3(6) . .
C82 C81 C80 121.7(6) . .
C82 C81 H81 119.2 . .
C80 C81 H81 119.2 . .
C83 C82 C81 119.6(8) . .
C83 C82 H82 120.2 . .
C81 C82 H82 120.2 . .
C82 C83 C84 120.4(7) . .
C82 C83 C86 119.2(10) . .
C84 C83 C86 120.4(9) . .
C85 C84 C83 119.8(7) . .
C85 C84 H84 120.1 . .
C83 C84 H84 120.1 . .
C80 C85 C84 119.0(7) . .
C80 C85 H85 120.5 . .
C84 C85 H85 120.5 . .
O17 C86 O18 123.2(11) . .
O17 C86 C83 119.3(11) . .
O18 C86 C83 117.5(12) . .
O18 C87A H87A 109.5 . .
O18 C87A H87B 109.5 . .
H87A C87A H87B 109.5 . .
O18 C87A H87C 109.5 . .
H87A C87A H87C 109.5 . .
H87B C87A H87C 109.5 . .
O17 C87B H87D 109.5 . .
O17 C87B H87E 109.5 . .
H87D C87B H87E 109.5 . .
O17 C87B H87F 109.5 . .
H87D C87B H87F 109.5 . .
H87E C87B H87F 109.5 . .
N19 Eu1 N3 146.84(13) . .
N19 Eu1 N10 76.85(14) . .
N3 Eu1 N10 89.67(14) . .
N19 Eu1 N12 84.68(14) . .
N3 Eu1 N12 79.54(13) . .
N10 Eu1 N12 127.00(13) . .
N19 Eu1 N5 80.19(14) . .
N3 Eu1 N5 127.05(14) . .
N10 Eu1 N5 78.33(14) . .
N12 Eu1 N5 146.36(14) . .
N19 Eu1 N17 128.33(13) . .
N3 Eu1 N17 78.35(13) . .
N10 Eu1 N17 145.82(14) . .
N12 Eu1 N17 82.52(14) . .
N5 Eu1 N17 83.64(15) . .
N19 Eu1 N18 64.51(13) . .
N3 Eu1 N18 134.84(13) . .
N10 Eu1 N18 135.48(13) . .
N12 Eu1 N18 72.14(13) . .
N5 Eu1 N18 74.23(14) . .
N17 Eu1 N18 63.90(13) . .
N19 Eu1 N11 73.67(13) . .
N3 Eu1 N11 73.20(13) . .
N10 Eu1 N11 63.48(13) . .
N12 Eu1 N11 63.71(13) . .
N5 Eu1 N11 137.42(14) . .
N17 Eu1 N11 138.85(14) . .
N18 Eu1 N11 120.73(12) . .
N19 Eu1 N4 136.69(14) . .
N3 Eu1 N4 63.02(13) . .
N10 Eu1 N4 72.67(13) . .
N12 Eu1 N4 138.49(13) . .
N5 Eu1 N4 64.17(13) . .
N17 Eu1 N4 73.37(13) . .
N18 Eu1 N4 122.50(12) . .
N11 Eu1 N4 116.77(12) . .
N2 N1 C10 112.0(4) . .
N2 N1 C9 119.2(4) . .
C10 N1 C9 128.8(4) . .
N3 N2 N1 106.5(4) . .
N2 N3 C11 110.4(4) . .
N2 N3 Eu1 127.6(3) . .
C11 N3 Eu1 121.7(3) . .
C12 N4 C18 118.7(4) . .
C12 N4 Eu1 121.9(3) . .
C18 N4 Eu1 119.4(3) . .
N6 N5 C19 110.0(4) . .
N6 N5 Eu1 129.4(4) . .
C19 N5 Eu1 120.1(3) . .
N5 N6 N7 105.4(5) . .
N6 N7 C20 112.8(5) . .
N6 N7 C21 118.9(6) . .
C20 N7 C21 127.8(6) . .
N9 N8 C39 112.1(5) . .
N9 N8 C38 118.7(5) . .
C39 N8 C38 129.2(5) . .
N10 N9 N8 106.3(4) . .
N9 N10 C40 109.5(4) . .
N9 N10 Eu1 129.0(3) . .
C40 N10 Eu1 121.4(3) . .
C41 N11 C47 118.4(4) . .
C41 N11 Eu1 120.9(3) . .
C47 N11 Eu1 120.6(3) . .
N13 N12 C48 109.6(4) . .
N13 N12 Eu1 129.4(3) . .
C48 N12 Eu1 120.8(3) . .
N12 N13 N14 106.4(4) . .
N13 N14 C49 111.8(4) . .
N13 N14 C50 119.1(4) . .
C49 N14 C50 129.0(5) . .
N16 N15 C68 112.2(4) . .
N16 N15 C67 119.2(5) . .
C68 N15 C67 128.5(5) . .
N17 N16 N15 106.1(4) . .
N16 N17 C69 109.7(4) . .
N16 N17 Eu1 129.9(3) . .
C69 N17 Eu1 120.4(3) . .
C70 N18 C76 118.6(4) . .
C70 N18 Eu1 121.0(3) . .
C76 N18 Eu1 120.2(3) . .
N20 N19 C77 110.0(4) . .
N20 N19 Eu1 129.8(3) . .
C77 N19 Eu1 120.1(3) . .
N19 N20 N21 106.2(4) . .
N20 N21 C78 112.3(4) . .
N20 N21 C79 119.3(4) . .
C78 N21 C79 128.2(5) . .
C2 O1 C1 115.7(5) . .
C15 O3 C16 115.5(6) . .
C28 O5 C29 115.3(13) . .
C31 O7 C30 112.9(8) . .
C44 O9 C45 114.9(4) . .
C57 O11 C58 115.0(5) . .
C60 O13 C59 116.0(8) . .
C73 O16 C74 116.0(5) . .
C87B O17 C86 124.4(19) . .
C86 O18 C87A 113.8(13) . .
F1 C88 F2 107.6(5) . .
F1 C88 F3 107.4(5) . .
F2 C88 F3 107.3(5) . .
F1 C88 S1 111.5(4) . .
F2 C88 S1 111.9(4) . .
F3 C88 S1 111.0(4) . .
O21 S1 O20 115.1(3) . .
O21 S1 O19 115.0(3) . .
O20 S1 O19 114.9(2) . .
O21 S1 C88 103.8(3) . .
O20 S1 C88 102.6(3) . .
O19 S1 C88 103.0(3) . .
C3A C2A H2A1 109.5 . .
C3A C2A H2A2 109.5 . .
H2A1 C2A H2A2 109.5 . .
C3A C2A H2A3 109.5 . .
H2A1 C2A H2A3 109.5 . .
H2A2 C2A H2A3 109.5 . .
N1A C3A C2A 176.8(10) . .
C3B C2B H2B1 109.5 . .
C3B C2B H2B2 109.5 . .
H2B1 C2B H2B2 109.5 . .
C3B C2B H2B3 109.5 . .
H2B1 C2B H2B3 109.5 . .
H2B2 C2B H2B3 109.5 . .
N1B C3B C2B 166(3) . .
C3C C2C H2C1 109.5 . .
C3C C2C H2C2 109.5 . .
H2C1 C2C H2C2 109.5 . .
C3C C2C H2C3 109.5 . .
H2C1 C2C H2C3 109.5 . .
H2C2 C2C H2C3 109.5 . .
N1C C3C C2C 175(3) . .
C3D C2D H2D1 109.5 . .
C3D C2D H2D2 109.5 . .
H2D1 C2D H2D2 109.5 . .
C3D C2D H2D3 109.5 . .
H2D1 C2D H2D3 109.5 . .
H2D2 C2D H2D3 109.5 . .
N1D C3D C2D 147(6) . .
F5A C89A F4A 107.6 . .
F5A C89A F6A 107.9 . .
F4A C89A F6A 107.1 . .
F5A C89A S2A 111.7 . .
F4A C89A S2A 111.7 . .
F6A C89A S2A 110.6 . .
O24A S2A O22A 115.1 . .
O24A S2A O23A 115.1 . .
O22A S2A O23A 114.8 . .
O24A S2A C89A 103.9 . .
O22A S2A C89A 103.0 . .
O23A S2A C89A 102.4 . .
F6B C89B F4B 105.9 . .
F6B C89B F5B 110.6 . .
F4B C89B F5B 102.6 . .
F6B C89B S2B 113.6 . .
F4B C89B S2B 114.4 . .
F5B C89B S2B 109.1 . .
O22B S2B O24B 103.6 . .
O22B S2B O23B 110.0 . .
O24B S2B O23B 116.7 . .
O22B S2B C89B 115.0 . .
O24B S2B C89B 108.3 . .
O23B S2B C89B 103.7 . .
F8A C90A F7A 107.6 . .
F8A C90A F9A 107.8 . .
F7A C90A F9A 107.2 . .
F8A C90A S3A 111.6 . .
F7A C90A S3A 111.8 . .
F9A C90A S3A 110.6 . .
O27A S3A O26A 115.1 . .
O27A S3A O25A 115.2 . .
O26A S3A O25A 114.8 . .
O27A S3A C90A 103.9 . .
O26A S3A C90A 103.0 . .
O25A S3A C90A 102.4 . .
F8B C90B F7B 107.6 . .
F8B C90B F9B 107.9 . .
F7B C90B F9B 107.2 . .
F8B C90B S3B 111.6 . .
F7B C90B S3B 111.7 . .
F9B C90B S3B 110.6 . .
O27B S3B O26B 115.1 . .
O27B S3B O25B 115.1 . .
O26B S3B O25B 114.8 . .
O27B S3B C90B 103.9 . .
O26B S3B C90B 103.0 . .
O25B S3B C90B 102.4 . .

loop_
_geom_bond_atom_site_label_1
_geom_bond_atom_site_label_2
_geom_bond_distance
_geom_bond_site_symmetry_2
C1 O1 1.445(7) .
C1 H1A 0.9800 .
C1 H1B 0.9800 .
C1 H1C 0.9800 .
C2 O2 1.206(7) .
C2 O1 1.330(7) .
C2 C3 1.497(8) .
C3 C8 1.385(8) .
C3 C4 1.391(8) .
C4 C5 1.390(8) .
C4 H4 0.9500 .
C5 C6 1.393(8) .
C5 H5 0.9500 .
C6 C7 1.388(8) .
C6 C9 1.504(7) .
C7 C8 1.377(8) .
C7 H7 0.9500 .
C8 H8 0.9500 .
C9 N1 1.475(6) .
C9 H9A 0.9900 .
C9 H9B 0.9900 .
C10 N1 1.350(7) .
C10 C11 1.386(7) .
C10 H10 0.9500 .
C11 N3 1.371(6) .
C11 C12 1.457(7) .
C12 N4 1.346(6) .
C12 C13 1.388(7) .
C13 C14 1.383(8) .
C13 H13 0.9500 .
C14 C17 1.388(8) .
C14 C15 1.505(8) .
C15 O4 1.205(7) .
C15 O3 1.321(7) .
C16 O3 1.474(8) .
C16 H16A 0.9800 .
C16 H16B 0.9800 .
C16 H16C 0.9800 .
C17 C18 1.392(8) .
C17 H17 0.9500 .
C18 N4 1.352(6) .
C18 C19 1.451(7) .
C19 C20 1.361(8) .
C19 N5 1.367(7) .
C20 N7 1.342(8) .
C20 H20 0.9500 .
C21 N7 1.492(7) .
C21 C22 1.517(11) .
C21 H21A 0.9900 .
C21 H21B 0.9900 .
C22 C23 1.371(14) .
C22 C27 1.378(12) .
C23 C24 1.415(13) .
C23 H23 0.9500 .
C24 C25 1.387(16) .
C24 H24 0.9500 .
C25 C26 1.325(18) .
C25 C28 1.522(14) .
C26 C27 1.361(15) .
C26 H26 0.9500 .
C27 H27 0.9500 .
C28 O5 1.216(15) .
C28 O6 1.295(16) .
C29 O5 1.441(11) .
C29 H29A 0.9800 .
C29 H29B 0.9800 .
C29 H29C 0.9800 .
C30 O7 1.452(11) .
C30 H30A 0.9800 .
C30 H30B 0.9800 .
C30 H30C 0.9800 .
C31 O8 1.167(10) .
C31 O7 1.321(10) .
C31 C32 1.514(11) .
C32 C37 1.392(10) .
C32 C33 1.394(10) .
C33 C34 1.393(11) .
C33 H33 0.9500 .
C34 C35 1.384(10) .
C34 H34 0.9500 .
C35 C36 1.407(9) .
C35 C38 1.495(10) .
C36 C37 1.364(10) .
C36 H36 0.9500 .
C37 H37 0.9500 .
C38 N8 1.474(8) .
C38 H38A 0.9900 .
C38 H38B 0.9900 .
C39 N8 1.348(7) .
C39 C40 1.366(8) .
C39 H39 0.9500 .
C40 N10 1.371(6) .
C40 C41 1.455(7) .
C41 N11 1.344(6) .
C41 C42 1.399(7) .
C42 C43 1.395(8) .
C42 H42 0.9500 .
C43 C46 1.380(7) .
C43 C44 1.506(7) .
C44 O10 1.195(7) .
C44 O9 1.320(7) .
C45 O9 1.456(6) .
C45 H45A 0.9800 .
C45 H45B 0.9800 .
C45 H45C 0.9800 .
C46 C47 1.393(7) .
C46 H46 0.9500 .
C47 N11 1.351(6) .
C47 C48 1.459(7) .
C48 N12 1.369(6) .
C48 C49 1.370(7) .
C49 N14 1.341(6) .
C49 H49 0.9500 .
C50 N14 1.476(6) .
C50 C51 1.513(7) .
C50 H50A 0.9900 .
C50 H50B 0.9900 .
C51 C56 1.395(7) .
C51 C52 1.400(8) .
C52 C53 1.378(7) .
C52 H52 0.9500 .
C53 C54 1.392(7) .
C53 H53 0.9500 .
C54 C55 1.392(8) .
C54 C57 1.495(7) .
C55 C56 1.388(8) .
C55 H55 0.9500 .
C56 H56 0.9500 .
C57 O12 1.196(7) .
C57 O11 1.338(7) .
C58 O11 1.454(7) .
C58 H58A 0.9800 .
C58 H58B 0.9800 .
C58 H58C 0.9800 .
C59 O13 1.466(12) .
C59 H59A 0.9800 .
C59 H59B 0.9800 .
C59 H59C 0.9800 .
C60 O14 1.221(10) .
C60 O13 1.338(11) .
C60 C61 1.534(13) .
C61 C62 1.284(12) .
C61 C66 1.431(12) .
C62 C63 1.342(11) .
C62 H62 0.9500 .
C63 C64 1.391(8) .
C63 H63 0.9500 .
C64 C65 1.371(10) .
C64 C67 1.494(9) .
C65 C66 1.400(12) .
C65 H65 0.9500 .
C66 H66 0.9500 .
C67 N15 1.469(6) .
C67 H67A 0.9900 .
C67 H67B 0.9900 .
C68 N15 1.347(7) .
C68 C69 1.372(7) .
C68 H68 0.9500 .
C69 N17 1.365(7) .
C69 C70 1.457(7) .
C70 N18 1.347(6) .
C70 C71 1.396(7) .
C71 C72 1.385(8) .
C71 H71 0.9500 .
C72 C75 1.379(7) .
C72 C73 1.510(7) .
C73 O15 1.190(7) .
C73 O16 1.314(7) .
C74 O16 1.448(7) .
C74 H74A 0.9800 .
C74 H74B 0.9800 .
C74 H74C 0.9800 .
C75 C76 1.387(7) .
C75 H75 0.9500 .
C76 N18 1.354(6) .
C76 C77 1.458(7) .
C77 N19 1.366(6) .
C77 C78 1.381(7) .
C78 N21 1.342(7) .
C78 H78 0.9500 .
C79 N21 1.481(6) .
C79 C80 1.498(9) .
C79 H79A 0.9900 .
C79 H79B 0.9900 .
C80 C81 1.378(9) .
C80 C85 1.392(8) .
C81 C82 1.367(10) .
C81 H81 0.9500 .
C82 C83 1.364(11) .
C82 H82 0.9500 .
C83 C84 1.397(12) .
C83 C86 1.486(13) .
C84 C85 1.396(11) .
C84 H84 0.9500 .
C85 H85 0.9500 .
C86 O17 1.260(15) .
C86 O18 1.271(14) .
C87A O18 1.521(19) .
C87A H87A 0.9800 .
C87A H87B 0.9800 .
C87A H87C 0.9800 .
C87B O17 1.22(3) .
C87B H87D 0.9800 .
C87B H87E 0.9800 .
C87B H87F 0.9800 .
Eu1 N19 2.498(4) .
Eu1 N3 2.504(4) .
Eu1 N10 2.505(4) .
Eu1 N12 2.506(4) .
Eu1 N5 2.507(4) .
Eu1 N17 2.515(4) .
Eu1 N18 2.584(4) .
Eu1 N11 2.607(4) .
Eu1 N4 2.611(4) .
N1 N2 1.332(6) .
N2 N3 1.312(6) .
N5 N6 1.312(6) .
N6 N7 1.334(7) .
N8 N9 1.331(7) .
N9 N10 1.313(6) .
N12 N13 1.311(6) .
N13 N14 1.338(6) .
N15 N16 1.331(6) .
N16 N17 1.322(6) .
N19 N20 1.310(6) .
N20 N21 1.336(6) .
F1 C88 1.323(7) .
F2 C88 1.323(7) .
F3 C88 1.341(7) .
C88 S1 1.823(6) .
S1 O21 1.430(5) .
S1 O20 1.438(4) .
S1 O19 1.441(4) .
N1A C3A 1.205(14) .
C2A C3A 1.481(14) .
C2A H2A1 0.9800 .
C2A H2A2 0.9800 .
C2A H2A3 0.9800 .
N1B C3B 1.17(2) .
C2B C3B 1.43(3) .
C2B H2B1 0.9800 .
C2B H2B2 0.9800 .
C2B H2B3 0.9800 .
N1C C3C 1.19(3) .
C2C C3C 1.25(3) .
C2C H2C1 0.9800 .
C2C H2C2 0.9800 .
C2C H2C3 0.9800 .
N1D C3D 1.27(9) .
C2D C3D 1.54(8) .
C2D H2D1 0.9800 .
C2D H2D2 0.9800 .
C2D H2D3 0.9800 .
F4A C89A 1.3229 .
F5A C89A 1.3179 .
F6A C89A 1.3458 .
C89A S2A 1.8289 .
S2A O24A 1.4304 .
S2A O22A 1.4395 .
S2A O23A 1.4453 .
F4B C89B 1.3815 .
F5B C89B 1.5272 .
F6B C89B 1.3677 .
C89B S2B 1.7307 .
S2B O22B 1.1143 .
S2B O24B 1.3047 .
S2B O23B 1.3588 .
F7A C90A 1.3229 .
F8A C90A 1.3188 .
F9A C90A 1.3454 .
C90A S3A 1.8281 .
S3A O27A 1.4306 .
S3A O26A 1.4397 .
S3A O25A 1.4452 .
F7B C90B 1.3230 .
F8B C90B 1.3184 .
F9B C90B 1.3449 .
C90B S3B 1.8289 .
S3B O27B 1.4307 .
S3B O26B 1.4394 .
S3B O25B 1.4449 .

loop_
_geom_hbond_atom_site_label_D
_geom_hbond_atom_site_label_H
_geom_hbond_atom_site_label_A
_geom_hbond_distance_DH
_geom_hbond_distance_HA
_geom_hbond_distance_DA
_geom_hbond_angle_DHA
_geom_hbond_site_symmetry_A
C9 H9A O14 0.99 2.27 3.218(8) 161 2_666
C9 H9B O21 0.99 2.36 3.280(7) 154 2_666
C16 H16A O8 0.98 2.46 3.208(13) 133 .
C17 H17 O24B 0.95 2.53 3.428(6) 158 .
C20 H20 S2A 0.95 2.77 3.711(7) 173 .
C20 H20 O24B 0.95 2.49 3.381(8) 156 .
C38 H38A O27A 0.99 2.52 3.368(8) 143 1_454
C38 H38B O23A 0.99 2.59 3.527(9) 157 2_576
C39 H39 S3A 0.95 2.88 3.741(10) 151 1_454
C39 H39 O26A 0.95 2.49 3.221(10) 133 1_454
C39 H39 O27A 0.95 2.56 3.296(11) 134 1_454
C39 H39 O25B 0.95 2.22 3.129(7) 159 1_454
C42 H42 O25B 0.95 2.45 3.370(11) 163 1_454
C46 H46 O19 0.95 2.38 3.323(7) 173 1_554
C49 H49 O19 0.95 2.48 3.365(6) 155 1_554
C49 H49 O20 0.95 2.44 3.223(7) 140 1_554
C50 H50A O19 0.99 2.60 3.435(6) 143 2_666
C50 H50B O26B 0.99 2.45 3.417(7) 166 1_554
C59 H59B O23B 0.98 2.49 3.456(13) 167 .
C67 H67A O4 0.99 2.55 3.057(7) 112 2_666
C67 H67A O25A 0.99 2.59 3.140(8) 115 1_554
C74 H74B O20 0.98 2.57 3.428(8) 146 2_676
C78 H78 O2 0.95 2.41 3.216(7) 142 1_565
C87A H87B N1D 0.98 2.24 2.97(9) 130 2_666
C2A H2A1 O25A 0.98 1.94 2.829(13) 150 2_667
C2A H2A2 O21 0.98 2.29 3.064(12) 135 .
C2A H2A3 N13 0.98 2.55 3.344(12) 138 2_666
C2D H2D1 O26A 0.98 2.40 3.19(4) 138 .

loop_
_geom_torsion_atom_site_label_1
_geom_torsion_atom_site_label_2
_geom_torsion_atom_site_label_3
_geom_torsion_atom_site_label_4
_geom_torsion
_geom_torsion_site_symmetry_1
_geom_torsion_site_symmetry_2
_geom_torsion_site_symmetry_3
_geom_torsion_site_symmetry_4
O2 C2 C3 C8 1.4(10) . . . .
O1 C2 C3 C8 -177.4(6) . . . .
O2 C2 C3 C4 178.0(6) . . . .
O1 C2 C3 C4 -0.8(8) . . . .
C8 C3 C4 C5 1.1(9) . . . .
C2 C3 C4 C5 -175.5(5) . . . .
C3 C4 C5 C6 -1.2(9) . . . .
C4 C5 C6 C7 0.3(8) . . . .
C4 C5 C6 C9 177.1(5) . . . .
C5 C6 C7 C8 0.7(9) . . . .
C9 C6 C7 C8 -176.0(6) . . . .
C6 C7 C8 C3 -0.9(10) . . . .
C4 C3 C8 C7 0.0(10) . . . .
C2 C3 C8 C7 176.7(6) . . . .
C7 C6 C9 N1 -106.1(6) . . . .
C5 C6 C9 N1 77.2(6) . . . .
N1 C10 C11 N3 0.7(5) . . . .
N1 C10 C11 C12 -177.3(5) . . . .
N3 C11 C12 N4 -1.5(7) . . . .
C10 C11 C12 N4 176.3(5) . . . .
N3 C11 C12 C13 178.8(5) . . . .
C10 C11 C12 C13 -3.4(9) . . . .
N4 C12 C13 C14 0.4(8) . . . .
C11 C12 C13 C14 -179.9(5) . . . .
C12 C13 C14 C17 -0.2(8) . . . .
C12 C13 C14 C15 -178.4(5) . . . .
C13 C14 C15 O4 -6.6(9) . . . .
C17 C14 C15 O4 175.2(6) . . . .
C13 C14 C15 O3 172.4(5) . . . .
C17 C14 C15 O3 -5.9(8) . . . .
C13 C14 C17 C18 -0.3(8) . . . .
C15 C14 C17 C18 178.0(5) . . . .
C14 C17 C18 N4 0.5(8) . . . .
C14 C17 C18 C19 -177.5(5) . . . .
N4 C18 C19 C20 177.3(6) . . . .
C17 C18 C19 C20 -4.6(10) . . . .
N4 C18 C19 N5 -6.3(7) . . . .
C17 C18 C19 N5 171.8(5) . . . .
N5 C19 C20 N7 -0.3(6) . . . .
C18 C19 C20 N7 176.4(6) . . . .
N7 C21 C22 C23 83.0(9) . . . .
N7 C21 C22 C27 -92.1(8) . . . .
C27 C22 C23 C24 -0.6(12) . . . .
C21 C22 C23 C24 -175.8(7) . . . .
C22 C23 C24 C25 -0.4(13) . . . .
C23 C24 C25 C26 1.4(14) . . . .
C23 C24 C25 C28 -177.7(8) . . . .
C24 C25 C26 C27 -1.4(15) . . . .
C28 C25 C26 C27 177.7(8) . . . .
C25 C26 C27 C22 0.3(15) . . . .
C23 C22 C27 C26 0.7(13) . . . .
C21 C22 C27 C26 176.0(8) . . . .
C26 C25 C28 O5 180.0(10) . . . .
C24 C25 C28 O5 -0.9(12) . . . .
C26 C25 C28 O6 1.4(13) . . . .
C24 C25 C28 O6 -179.5(8) . . . .
O8 C31 C32 C37 -4.0(14) . . . .
O7 C31 C32 C37 178.7(7) . . . .
O8 C31 C32 C33 174.3(9) . . . .
O7 C31 C32 C33 -3.0(12) . . . .
C37 C32 C33 C34 -2.7(11) . . . .
C31 C32 C33 C34 179.0(7) . . . .
C32 C33 C34 C35 2.3(12) . . . .
C33 C34 C35 C36 -1.2(10) . . . .
C33 C34 C35 C38 177.8(6) . . . .
C34 C35 C36 C37 0.5(9) . . . .
C38 C35 C36 C37 -178.5(6) . . . .
C35 C36 C37 C32 -1.0(10) . . . .
C33 C32 C37 C36 2.1(11) . . . .
C31 C32 C37 C36 -179.5(7) . . . .
C34 C35 C38 N8 -94.8(7) . . . .
C36 C35 C38 N8 84.1(7) . . . .
N8 C39 C40 N10 0.3(6) . . . .
N8 C39 C40 C41 -179.2(6) . . . .
C39 C40 C41 N11 176.3(6) . . . .
N10 C40 C41 N11 -3.1(7) . . . .
C39 C40 C41 C42 -3.4(10) . . . .
N10 C40 C41 C42 177.2(5) . . . .
N11 C41 C42 C43 2.9(8) . . . .
C40 C41 C42 C43 -177.4(5) . . . .
C41 C42 C43 C46 -1.7(8) . . . .
C41 C42 C43 C44 179.8(5) . . . .
C46 C43 C44 O10 -155.3(7) . . . .
C42 C43 C44 O10 23.2(9) . . . .
C46 C43 C44 O9 22.8(7) . . . .
C42 C43 C44 O9 -158.7(5) . . . .
C42 C43 C46 C47 -1.5(7) . . . .
C44 C43 C46 C47 176.9(5) . . . .
C43 C46 C47 N11 3.8(7) . . . .
C43 C46 C47 C48 -174.8(4) . . . .
N11 C47 C48 N12 0.5(6) . . . .
C46 C47 C48 N12 179.2(4) . . . .
N11 C47 C48 C49 -177.6(5) . . . .
C46 C47 C48 C49 1.0(8) . . . .
N12 C48 C49 N14 0.0(5) . . . .
C47 C48 C49 N14 178.3(5) . . . .
N14 C50 C51 C56 96.1(6) . . . .
N14 C50 C51 C52 -84.3(6) . . . .
C56 C51 C52 C53 1.0(8) . . . .
C50 C51 C52 C53 -178.6(5) . . . .
C51 C52 C53 C54 0.6(8) . . . .
C52 C53 C54 C55 -2.0(8) . . . .
C52 C53 C54 C57 176.6(5) . . . .
C53 C54 C55 C56 1.8(9) . . . .
C57 C54 C55 C56 -176.7(5) . . . .
C54 C55 C56 C51 -0.2(9) . . . .
C52 C51 C56 C55 -1.2(8) . . . .
C50 C51 C56 C55 178.4(5) . . . .
C53 C54 C57 O12 -6.0(9) . . . .
C55 C54 C57 O12 172.5(6) . . . .
C53 C54 C57 O11 174.9(5) . . . .
C55 C54 C57 O11 -6.6(8) . . . .
O14 C60 C61 C62 -19.0(14) . . . .
O13 C60 C61 C62 156.7(8) . . . .
O14 C60 C61 C66 164.0(9) . . . .
O13 C60 C61 C66 -20.3(12) . . . .
C66 C61 C62 C63 7.5(12) . . . .
C60 C61 C62 C63 -169.4(7) . . . .
C61 C62 C63 C64 -5.7(10) . . . .
C62 C63 C64 C65 -1.0(9) . . . .
C62 C63 C64 C67 174.3(6) . . . .
C63 C64 C65 C66 5.7(11) . . . .
C67 C64 C65 C66 -169.6(7) . . . .
C64 C65 C66 C61 -4.0(13) . . . .
C62 C61 C66 C65 -2.8(14) . . . .
C60 C61 C66 C65 174.1(8) . . . .
C65 C64 C67 N15 64.0(8) . . . .
C63 C64 C67 N15 -111.0(6) . . . .
N15 C68 C69 N17 -0.2(6) . . . .
N15 C68 C69 C70 178.6(6) . . . .
N17 C69 C70 N18 1.9(7) . . . .
C68 C69 C70 N18 -176.9(6) . . . .
N17 C69 C70 C71 -177.3(5) . . . .
C68 C69 C70 C71 3.9(9) . . . .
N18 C70 C71 C72 -0.8(8) . . . .
C69 C70 C71 C72 178.3(5) . . . .
C70 C71 C72 C75 1.3(9) . . . .
C70 C71 C72 C73 -178.1(6) . . . .
C75 C72 C73 O15 179.7(7) . . . .
C71 C72 C73 O15 -0.9(11) . . . .
C75 C72 C73 O16 -1.2(9) . . . .
C71 C72 C73 O16 178.2(6) . . . .
C71 C72 C75 C76 -0.8(9) . . . .
C73 C72 C75 C76 178.5(6) . . . .
C72 C75 C76 N18 -0.3(8) . . . .
C72 C75 C76 C77 -178.7(5) . . . .
N18 C76 C77 N19 -0.5(7) . . . .
C75 C76 C77 N19 178.0(5) . . . .
N18 C76 C77 C78 -179.4(6) . . . .
C75 C76 C77 C78 -0.9(9) . . . .
N19 C77 C78 N21 0.6(6) . . . .
C76 C77 C78 N21 179.6(6) . . . .
N21 C79 C80 C81 -99.6(6) . . . .
N21 C79 C80 C85 80.4(6) . . . .
C85 C80 C81 C82 0.6(9) . . . .
C79 C80 C81 C82 -179.4(6) . . . .
C80 C81 C82 C83 0.4(10) . . . .
C81 C82 C83 C84 -1.5(10) . . . .
C81 C82 C83 C86 176.9(6) . . . .
C82 C83 C84 C85 1.6(10) . . . .
C86 C83 C84 C85 -176.8(6) . . . .
C81 C80 C85 C84 -0.5(8) . . . .
C79 C80 C85 C84 179.5(5) . . . .
C83 C84 C85 C80 -0.6(9) . . . .
C82 C83 C86 O17 8.9(11) . . . .
C84 C83 C86 O17 -172.8(8) . . . .
C82 C83 C86 O18 -171.5(7) . . . .
C84 C83 C86 O18 6.8(10) . . . .
C11 C10 N1 N2 -0.7(6) . . . .
C11 C10 N1 C9 177.3(5) . . . .
C6 C9 N1 N2 -78.1(6) . . . .
C6 C9 N1 C10 104.0(6) . . . .
C10 N1 N2 N3 0.3(6) . . . .
C9 N1 N2 N3 -177.9(4) . . . .
N1 N2 N3 C11 0.1(5) . . . .
N1 N2 N3 Eu1 174.3(3) . . . .
C10 C11 N3 N2 -0.5(5) . . . .
C12 C11 N3 N2 177.8(4) . . . .
C10 C11 N3 Eu1 -175.1(3) . . . .
C12 C11 N3 Eu1 3.2(6) . . . .
C13 C12 N4 C18 -0.2(7) . . . .
C11 C12 N4 C18 -179.9(4) . . . .
C13 C12 N4 Eu1 178.9(4) . . . .
C11 C12 N4 Eu1 -0.8(6) . . . .
C17 C18 N4 C12 -0.2(7) . . . .
C19 C18 N4 C12 177.9(4) . . . .
C17 C18 N4 Eu1 -179.4(4) . . . .
C19 C18 N4 Eu1 -1.3(6) . . . .
C20 C19 N5 N6 1.0(6) . . . .
C18 C19 N5 N6 -176.2(5) . . . .
C20 C19 N5 Eu1 -171.6(4) . . . .
C18 C19 N5 Eu1 11.2(6) . . . .
C19 N5 N6 N7 -1.3(6) . . . .
Eu1 N5 N6 N7 170.5(4) . . . .
N5 N6 N7 C20 1.1(7) . . . .
N5 N6 N7 C21 173.1(5) . . . .
C19 C20 N7 N6 -0.5(7) . . . .
C19 C20 N7 C21 -171.6(6) . . . .
C22 C21 N7 N6 -89.9(8) . . . .
C22 C21 N7 C20 80.8(9) . . . .
C40 C39 N8 N9 -0.2(7) . . . .
C40 C39 N8 C38 -178.9(6) . . . .
C35 C38 N8 N9 -67.3(7) . . . .
C35 C38 N8 C39 111.3(7) . . . .
C39 N8 N9 N10 0.1(6) . . . .
C38 N8 N9 N10 178.9(5) . . . .
N8 N9 N10 C40 0.1(6) . . . .
N8 N9 N10 Eu1 176.3(3) . . . .
C39 C40 N10 N9 -0.2(6) . . . .
C41 C40 N10 N9 179.3(5) . . . .
C39 C40 N10 Eu1 -176.7(4) . . . .
C41 C40 N10 Eu1 2.8(6) . . . .
C42 C41 N11 C47 -0.8(7) . . . .
C40 C41 N11 C47 179.5(4) . . . .
C42 C41 N11 Eu1 -178.3(4) . . . .
C40 C41 N11 Eu1 2.0(6) . . . .
C46 C47 N11 C41 -2.6(7) . . . .
C48 C47 N11 C41 176.1(4) . . . .
C46 C47 N11 Eu1 174.9(3) . . . .
C48 C47 N11 Eu1 -6.5(5) . . . .
C49 C48 N12 N13 0.2(5) . . . .
C47 C48 N12 N13 -178.4(4) . . . .
C49 C48 N12 Eu1 -175.5(3) . . . .
C47 C48 N12 Eu1 5.9(6) . . . .
C48 N12 N13 N14 -0.3(5) . . . .
Eu1 N12 N13 N14 174.9(3) . . . .
N12 N13 N14 C49 0.3(5) . . . .
N12 N13 N14 C50 177.9(4) . . . .
C48 C49 N14 N13 -0.2(5) . . . .
C48 C49 N14 C50 -177.5(5) . . . .
C51 C50 N14 N13 -78.0(6) . . . .
C51 C50 N14 C49 99.1(6) . . . .
C69 C68 N15 N16 0.5(6) . . . .
C69 C68 N15 C67 -175.9(5) . . . .
C64 C67 N15 N16 -78.6(7) . . . .
C64 C67 N15 C68 97.6(7) . . . .
C68 N15 N16 N17 -0.5(6) . . . .
C67 N15 N16 N17 176.3(5) . . . .
N15 N16 N17 C69 0.4(6) . . . .
N15 N16 N17 Eu1 179.7(3) . . . .
C68 C69 N17 N16 -0.1(6) . . . .
C70 C69 N17 N16 -179.1(5) . . . .
C68 C69 N17 Eu1 -179.5(3) . . . .
C70 C69 N17 Eu1 1.4(6) . . . .
C71 C70 N18 C76 -0.3(8) . . . .
C69 C70 N18 C76 -179.5(4) . . . .
C71 C70 N18 Eu1 174.9(4) . . . .
C69 C70 N18 Eu1 -4.2(6) . . . .
C75 C76 N18 C70 0.9(7) . . . .
C77 C76 N18 C70 179.4(4) . . . .
C75 C76 N18 Eu1 -174.4(4) . . . .
C77 C76 N18 Eu1 4.1(6) . . . .
C78 C77 N19 N20 -0.5(6) . . . .
C76 C77 N19 N20 -179.7(5) . . . .
C78 C77 N19 Eu1 175.7(3) . . . .
C76 C77 N19 Eu1 -3.5(6) . . . .
C77 N19 N20 N21 0.2(6) . . . .
Eu1 N19 N20 N21 -175.5(3) . . . .
N19 N20 N21 C78 0.2(6) . . . .
N19 N20 N21 C79 175.5(5) . . . .
C77 C78 N21 N20 -0.5(6) . . . .
C77 C78 N21 C79 -175.3(5) . . . .
C80 C79 N21 N20 -82.4(7) . . . .
C80 C79 N21 C78 92.1(7) . . . .
O2 C2 O1 C1 -0.9(10) . . . .
C3 C2 O1 C1 178.0(6) . . . .
O4 C15 O3 C16 -0.3(10) . . . .
C14 C15 O3 C16 -179.3(6) . . . .
O6 C28 O5 C29 -3.3(15) . . . .
C25 C28 O5 C29 178.2(7) . . . .
O8 C31 O7 C30 2.8(14) . . . .
C32 C31 O7 C30 -179.9(7) . . . .
O10 C44 O9 C45 -1.9(9) . . . .
C43 C44 O9 C45 -179.9(5) . . . .
O12 C57 O11 C58 -1.1(8) . . . .
C54 C57 O11 C58 178.0(5) . . . .
O14 C60 O13 C59 -5.3(15) . . . .
C61 C60 O13 C59 179.0(9) . . . .
O15 C73 O16 C74 -1.5(11) . . . .
C72 C73 O16 C74 179.3(5) . . . .
O18 C86 O17 C87B -9(2) . . . .
C83 C86 O17 C87B 170.4(19) . . . .
O17 C86 O18 C87A 0.5(14) . . . .
C83 C86 O18 C87A -179.2(10) . . . .
F1 C88 S1 O21 179.2(4) . . . .
F2 C88 S1 O21 58.6(5) . . . .
F3 C88 S1 O21 -61.1(5) . . . .
F1 C88 S1 O20 -60.7(4) . . . .
F2 C88 S1 O20 178.7(4) . . . .
F3 C88 S1 O20 59.0(5) . . . .
F1 C88 S1 O19 59.0(4) . . . .
F2 C88 S1 O19 -61.6(5) . . . .
F3 C88 S1 O19 178.6(4) . . . .
F5A C89A S2A O24A 179.2 . . . .
F4A C89A S2A O24A 58.6 . . . .
F6A C89A S2A O24A -60.7 . . . .
F5A C89A S2A O22A 58.8 . . . .
F4A C89A S2A O22A -61.8 . . . .
F6A C89A S2A O22A 178.9 . . . .
F5A C89A S2A O23A -60.6 . . . .
F4A C89A S2A O23A 178.8 . . . .
F6A C89A S2A O23A 59.5 . . . .
F6B C89B S2B O22B -177.2 . . . .
F4B C89B S2B O22B 61.1 . . . .
F5B C89B S2B O22B -53.2 . . . .
F6B C89B S2B O24B 67.5 . . . .
F4B C89B S2B O24B -54.2 . . . .
F5B C89B S2B O24B -168.5 . . . .
F6B C89B S2B O23B -57.0 . . . .
F4B C89B S2B O23B -178.8 . . . .
F5B C89B S2B O23B 66.9 . . . .
F8A C90A S3A O27A 179.2 . . . .
F7A C90A S3A O27A 58.6 . . . .
F9A C90A S3A O27A -60.7 . . . .
F8A C90A S3A O26A 58.9 . . . .
F7A C90A S3A O26A -61.7 . . . .
F9A C90A S3A O26A 178.9 . . . .
F8A C90A S3A O25A -60.6 . . . .
F7A C90A S3A O25A 178.8 . . . .
F9A C90A S3A O25A 59.5 . . . .
F8B C90B S3B O27B 179.2 . . . .
F7B C90B S3B O27B 58.6 . . . .
F9B C90B S3B O27B -60.7 . . . .
F8B C90B S3B O26B 58.8 . . . .
F7B C90B S3B O26B -61.8 . . . .
F9B C90B S3B O26B 178.9 . . . .
F8B C90B S3B O25B -60.6 . . . .
F7B C90B S3B O25B 178.8 . . . .
F9B C90B S3B O25B 59.5 . . . .
